data_1576879
loop_
_publ_author_name
'Antsiburov, Ivan'
'B&#xfc;hler, Raphael'
'Stephan, Johannes'
'Erdyakov, Maxim'
'Gemel, Christian'
'Kahlal, Samia'
'Cador, Olivier'
'Guizouarn, Thierry'
'Saillard, Jean-Yves'
'Meyer, Karsten'
'Fischer, Roland A.'

_publ_section_title
;
 Homoleptic seven-coordinate Ti(0) and Zr(0) through a new stabilization
 mode.
;
_journal_issue 18
_journal_name_full 'Chemical science'
_journal_page_first 8989
_journal_page_last 8997
_journal_paper_doi 10.1039/d6sc00226a
_journal_volume 17
_journal_year 2026
_chemical_formula_sum 'C124 H109 B2 F50 Ga5 N2 Ni'
_chemical_formula_weight 3006.06
_space_group_crystal_system triclinic
_space_group_IT_number 2
_space_group_name_Hall '-P 1'
_space_group_name_H-M_alt 'P -1'
_atom_sites_solution_hydrogens geom
_atom_sites_solution_primary iterative
_atom_sites_solution_secondary difmap
_audit_block_doi 10.5517/ccdc.csd.cc2mk8r7
_audit_creation_method
;FinalCif V149 by Daniel Kratzert, Freiburg 2025, 
https://dkratzert.de/finalcif.html
;
_audit_update_record
;
2025-05-20 deposited with the CCDC.	2026-03-09 downloaded from the CCDC.
;
_cell_angle_alpha 86.988(9)
_cell_angle_beta 77.697(8)
_cell_angle_gamma 86.723(8)
_cell_formula_units_Z 2
_cell_length_a 14.954(4)
_cell_length_b 15.115(4)
_cell_length_c 31.972(8)
_cell_measurement_reflns_used 9976
_cell_measurement_temperature 100(2)
_cell_measurement_theta_max 23.2755
_cell_measurement_theta_min 2.424
_cell_volume 7043(3)
_computing_cell_refinement 'SAINT V8.40B'
_computing_data_collection 'Bruker BIS V6.2.16/2021-10-23 and APEX4 2021.10-0'
_computing_data_reduction 'SAINT V8.40B'
_computing_molecular_graphics 'Mercury (Macrae, 2008), PLATON (Spek, 2011)'
_computing_publication_material 'PLATON (Spek, 2011), enCIFer (Allen, 2004)'
_computing_structure_refinement 'SHELXL (Sheldrick, 2015), SHELXLE (Huebschle, 2011)'
_computing_structure_solution 'SHELXT (Sheldrick, 2015)'
_diffrn_ambient_environment N~2~
_diffrn_ambient_temperature 100(2)
_diffrn_detector CPAD
_diffrn_detector_area_resol_mean 16
_diffrn_detector_type 'Bruker PHOTON III'
_diffrn_measured_fraction_theta_full 0.999
_diffrn_measured_fraction_theta_max 0.999
_diffrn_measurement_device 'three-angle diffractometer'
_diffrn_measurement_device_type 'Bruker D8 VENTURE'
_diffrn_measurement_method '\w and \f scans'
_diffrn_measurement_specimen_support 'MiTeGen micromount'
_diffrn_radiation_monochromator 'Helios optic'
_diffrn_radiation_probe x-ray
_diffrn_radiation_source 'TXS rotating anode'
_diffrn_radiation_type MoK\a
_diffrn_radiation_wavelength 0.71073
_diffrn_reflns_av_R_equivalents 0.1102
_diffrn_reflns_av_unetI/netI 0.0429
_diffrn_reflns_Laue_measured_fraction_full 0.999
_diffrn_reflns_Laue_measured_fraction_max 0.999
_diffrn_reflns_limit_h_max 17
_diffrn_reflns_limit_h_min -17
_diffrn_reflns_limit_k_max 17
_diffrn_reflns_limit_k_min -17
_diffrn_reflns_limit_l_max 38
_diffrn_reflns_limit_l_min -38
_diffrn_reflns_number 405245
_diffrn_reflns_point_group_measured_fraction_full 0.999
_diffrn_reflns_point_group_measured_fraction_max 0.999
_diffrn_reflns_theta_full 25.027
_diffrn_reflns_theta_max 25.027
_diffrn_reflns_theta_min 1.987
_diffrn_source 'TXS rotating anode'
_diffrn_source_current 50.0
_diffrn_source_voltage 50.0
_exptl_absorpt_coefficient_mu 1.184
_exptl_absorpt_correction_T_max 0.7454
_exptl_absorpt_correction_T_min 0.6711
_exptl_absorpt_correction_type multi-scan
_exptl_absorpt_process_details 'SADABS 2016/2 (Bruker, 2016)'
_exptl_crystal_colour orange
_exptl_crystal_density_diffrn 1.418
_exptl_crystal_description fragment
_exptl_crystal_F_000 3020
_exptl_crystal_size_max 0.207
_exptl_crystal_size_mid 0.127
_exptl_crystal_size_min 0.098
_platon_squeeze_details
;
The unit cell contains 2 disordered molecules of 1,2-difluorobenzene and 
n-hexane which were treated as a diffuse contribution to the overall scattering 
without specific atom positions by SQUEEZE/PLATON.
;
_refine_diff_density_max 0.718
_refine_diff_density_min -0.505
_refine_diff_density_rms 0.063
_refine_ls_extinction_method none
_refine_ls_goodness_of_fit_ref 1.031
_refine_ls_hydrogen_treatment constr
_refine_ls_matrix_type full
_refine_ls_number_parameters 2461
_refine_ls_number_reflns 24832
_refine_ls_number_restraints 4728
_refine_ls_restrained_S_all 1.074
_refine_ls_R_factor_all 0.0614
_refine_ls_R_factor_gt 0.0444
_refine_ls_shift/su_max 0.005
_refine_ls_shift/su_mean 0.000
_refine_ls_structure_factor_coef Fsqd
_refine_ls_weighting_details 'w=1/[\s^2^(Fo^2^)+(0.0603P)^2^+6.3568P] where P=(Fo^2^+2Fc^2^)/3'
_refine_ls_weighting_scheme calc
_refine_ls_wR_factor_gt 0.1143
_refine_ls_wR_factor_ref 0.1241
_reflns_Friedel_coverage 0.000
_reflns_number_gt 19184
_reflns_number_total 24832
_reflns_threshold_expression 'I > 2\s(I)'
_cod_data_source_file d6sc00226a2.cif
_cod_data_source_block stejo25_0m_a_sq
_cod_depositor_comments 'Adding full bibliography for 1576879--1576881.cif.'
_cod_database_code 1576879
_shelx_shelxl_version_number 2019/1
_shelx_space_group_comment
;
The symmetry employed for this shelxl refinement is uniquely defined
by the following loop, which should always be used as a source of
symmetry information in preference to the above space-group names.
They are only intended as comments.
;
_diffrn_measurement_ambient_temperature_make 'Oxford Cryostream'
_platon_squeeze_void_probe_radius 1.20

loop_
_space_group_symop_operation_xyz
'x, y, z'
'-x, -y, -z'

loop_
_atom_site_label
_atom_site_type_symbol
_atom_site_fract_x
_atom_site_fract_y
_atom_site_fract_z
_atom_site_U_iso_or_equiv
_atom_site_adp_type
_atom_site_occupancy
_atom_site_site_symmetry_order
_atom_site_calc_flag
_atom_site_refinement_flags_posn
_atom_site_refinement_flags_adp
_atom_site_refinement_flags_occupancy
_atom_site_disorder_assembly
_atom_site_disorder_group
Ga1 Ga 0.77728(2) 0.74269(2) 0.75502(2) 0.03397(9) Uani 1 1 d . . . . .
Ga2 Ga 0.96060(3) 0.75614(3) 0.76646(2) 0.04377(10) Uani 1 1 d . . . . .
Ga3 Ga 1.04375(3) 0.76730(3) 0.66423(2) 0.04842(11) Uani 1 1 d . . . . .
Ga4 Ga 0.82649(3) 0.79383(3) 0.66340(2) 0.04824(11) Uani 1 1 d . . . . .
Ga5 Ga 0.92146(3) 0.57536(3) 0.70012(2) 0.04616(11) Uani 1 1 d . . . . .
Ni1 Ni 0.91087(2) 0.72597(3) 0.70735(2) 0.03154(10) Uani 1 1 d . . . . .
F1 F 1.0170(3) 0.8502(4) 0.40672(16) 0.1006(19) Uani 0.735(6) 1 d D U P A 1
F2 F 1.0745(3) 0.7588(3) 0.4482(2) 0.1020(19) Uani 0.735(6) 1 d D U P A 1
F3 F 0.9868(3) 0.8662(3) 0.47164(17) 0.0945(16) Uani 0.735(6) 1 d D U P A 1
F1A F 1.0386(10) 0.7969(11) 0.4750(4) 0.092(4) Uani 0.265(6) 1 d D U P A 2
F2A F 0.9898(8) 0.8769(7) 0.4320(6) 0.086(3) Uani 0.265(6) 1 d D U P A 2
F3A F 1.0674(8) 0.7683(9) 0.4104(4) 0.093(4) Uani 0.265(6) 1 d D U P A 2
F4 F 0.7800(6) 0.4757(7) 0.4883(3) 0.083(2) Uani 0.676(7) 1 d D U P A 1
F5 F 0.8594(5) 0.5222(3) 0.52966(13) 0.093(2) Uani 0.676(7) 1 d D U P A 1
F6 F 0.9250(3) 0.4738(2) 0.46980(18) 0.0744(14) Uani 0.676(7) 1 d D U P A 1
F4A F 0.9047(7) 0.4861(7) 0.5027(5) 0.090(3) Uani 0.324(7) 1 d D U P A 2
F5A F 0.7912(14) 0.4656(15) 0.4761(6) 0.063(3) Uani 0.324(7) 1 d D U P A 2
F6A F 0.7710(8) 0.5244(5) 0.5345(3) 0.082(3) Uani 0.324(7) 1 d D U P A 2
F7 F 0.6526(11) 0.4980(6) 0.3413(4) 0.065(3) Uani 0.44(3) 1 d D U P B 1
F8 F 0.7426(11) 0.5088(8) 0.2797(6) 0.083(4) Uani 0.44(3) 1 d D U P B 1
F9 F 0.6005(10) 0.5549(6) 0.2900(7) 0.085(3) Uani 0.44(3) 1 d D U P B 1
F7A F 0.6355(10) 0.5605(6) 0.2709(4) 0.086(3) Uani 0.56(3) 1 d D U P B 2
F8A F 0.6292(10) 0.5048(6) 0.3349(4) 0.090(3) Uani 0.56(3) 1 d D U P B 2
F9A F 0.7555(7) 0.5034(6) 0.2880(5) 0.070(2) Uani 0.56(3) 1 d D U P B 2
F10 F 0.7926(8) 0.9275(4) 0.2696(3) 0.081(2) Uani 0.75(2) 1 d D U P C 1
F11 F 0.7867(7) 0.8348(5) 0.22331(14) 0.0751(17) Uani 0.75(2) 1 d D U P C 1
F12 F 0.9011(3) 0.8304(7) 0.2529(3) 0.091(2) Uani 0.75(2) 1 d D U P C 1
F10A F 0.829(2) 0.8147(14) 0.2229(4) 0.082(5) Uani 0.25(2) 1 d D U P C 2
F11A F 0.8957(11) 0.8588(16) 0.2692(8) 0.081(4) Uani 0.25(2) 1 d D U P C 2
F12A F 0.7752(17) 0.9247(10) 0.2619(10) 0.062(4) Uani 0.25(2) 1 d D U P C 2
F13 F 0.5418(4) 0.5857(6) 0.5623(2) 0.1072(19) Uani 0.559(6) 1 d D U P A 1
F14 F 0.4077(9) 0.5536(8) 0.5576(5) 0.093(3) Uani 0.559(6) 1 d D U P A 1
F15 F 0.4325(8) 0.6776(7) 0.5811(3) 0.127(3) Uani 0.559(6) 1 d D U P A 1
F13A F 0.4235(14) 0.5639(12) 0.5637(8) 0.118(4) Uani 0.441(6) 1 d D U P A 2
F14A F 0.3825(6) 0.6950(8) 0.5762(3) 0.111(3) Uani 0.441(6) 1 d D U P A 2
F15A F 0.5187(6) 0.6538(8) 0.5733(3) 0.1072(19) Uani 0.441(6) 1 d D U P A 2
F16 F 0.2685(7) 0.6629(8) 0.4379(4) 0.119(3) Uani 0.542(11) 1 d D U P A 1
F17 F 0.3705(6) 0.6499(9) 0.3831(4) 0.129(3) Uani 0.542(11) 1 d D U P A 1
F18 F 0.3260(6) 0.7768(6) 0.4039(3) 0.105(3) Uani 0.542(11) 1 d D U P A 1
F16A F 0.3542(8) 0.7325(11) 0.3854(4) 0.125(4) Uani 0.458(11) 1 d D U P A 2
F17A F 0.2649(7) 0.7011(9) 0.4459(5) 0.107(3) Uani 0.458(11) 1 d D U P A 2
F18A F 0.3413(7) 0.6008(7) 0.4085(4) 0.120(3) Uani 0.458(11) 1 d D U P A 2
F19 F 0.4925(8) 1.0329(7) 0.3594(3) 0.093(3) Uani 0.533(8) 1 d D U P A 1
F20 F 0.5743(5) 1.1400(6) 0.3643(3) 0.103(2) Uani 0.533(8) 1 d D U P A 1
F21 F 0.4532(6) 1.1198(7) 0.4114(3) 0.096(3) Uani 0.533(8) 1 d D U P A 1
F19A F 0.4865(9) 1.1483(6) 0.3990(4) 0.096(3) Uani 0.467(8) 1 d D U P A 2
F20A F 0.4589(7) 1.0267(9) 0.3765(4) 0.097(3) Uani 0.467(8) 1 d D U P A 2
F21A F 0.5743(6) 1.0915(8) 0.3447(3) 0.105(3) Uani 0.467(8) 1 d D U P A 2
F22 F 0.6110(7) 1.1036(7) 0.5307(3) 0.106(4) Uani 0.533(8) 1 d D . P A 1
F23 F 0.7484(7) 1.0848(9) 0.5020(3) 0.131(4) Uani 0.533(8) 1 d D . P A 1
F24 F 0.6825(7) 0.9859(5) 0.5421(2) 0.105(3) Uani 0.533(8) 1 d D . P A 1
F22A F 0.7569(8) 1.0172(6) 0.5162(4) 0.112(4) Uani 0.467(8) 1 d D . P A 2
F23A F 0.6210(8) 1.0663(9) 0.5388(4) 0.113(4) Uani 0.467(8) 1 d D . P A 2
F24A F 0.7156(7) 1.1383(5) 0.4938(3) 0.092(3) Uani 0.467(8) 1 d D . P A 2
F25 F 0.56797(18) 1.15418(16) 0.22984(12) 0.0958(10) Uani 1 1 d . . . . .
F26 F 0.6957(2) 1.13731(17) 0.18864(9) 0.0862(8) Uani 1 1 d . . . . .
F27 F 0.6811(2) 1.10341(16) 0.25447(9) 0.0812(8) Uani 1 1 d . . . . .
F28 F 0.5211(2) 0.73307(16) 0.27577(8) 0.0857(9) Uani 1 1 d . . . . .
F29 F 0.40759(18) 0.8213(2) 0.27938(10) 0.1039(11) Uani 1 1 d . . . . .
F30 F 0.5055(2) 0.8413(2) 0.31567(8) 0.1007(11) Uani 1 1 d . . . . .
F31 F 0.3031(6) 0.7856(5) 0.0865(4) 0.082(3) Uani 0.366(7) 1 d D U P D 1
F32 F 0.2280(7) 0.9050(8) 0.0978(5) 0.105(4) Uani 0.366(7) 1 d D U P D 1
F33 F 0.2772(9) 0.8310(10) 0.1477(3) 0.106(3) Uani 0.366(7) 1 d D U P D 1
F31A F 0.2273(4) 0.9155(4) 0.1219(2) 0.0810(18) Uani 0.634(7) 1 d D U P D 2
F32A F 0.2944(4) 0.7924(4) 0.1289(3) 0.099(2) Uani 0.634(7) 1 d D U P D 2
F33A F 0.2717(4) 0.8385(6) 0.0681(2) 0.119(2) Uani 0.634(7) 1 d D U P D 2
F34 F 0.5212(7) 1.1749(8) 0.0632(4) 0.071(3) Uani 0.366(7) 1 d D U P D 1
F35 F 0.3972(6) 1.1624(6) 0.0454(5) 0.105(3) Uani 0.366(7) 1 d D U P D 1
F36 F 0.5222(11) 1.1243(9) 0.0057(3) 0.095(3) Uani 0.366(7) 1 d D U P D 1
F34A F 0.4223(4) 1.1357(4) 0.0170(2) 0.0850(18) Uani 0.634(7) 1 d D U P D 2
F35A F 0.5618(4) 1.1293(5) 0.0132(2) 0.088(2) Uani 0.634(7) 1 d D U P D 2
F36A F 0.4740(7) 1.1821(5) 0.0679(2) 0.104(3) Uani 0.634(7) 1 d D U P D 2
F37 F 0.7945(4) 0.5947(3) 0.18216(17) 0.0851(16) Uani 0.676(6) 1 d D U P E 1
F38 F 0.8275(3) 0.5070(4) 0.13386(14) 0.0999(19) Uani 0.676(6) 1 d D U P E 1
F39 F 0.7066(4) 0.4899(4) 0.1803(2) 0.111(2) Uani 0.676(6) 1 d D U P E 1
F37A F 0.7538(10) 0.4666(4) 0.1509(4) 0.099(3) Uani 0.324(6) 1 d D U P E 2
F38A F 0.7080(7) 0.5577(7) 0.19883(17) 0.088(3) Uani 0.324(6) 1 d D U P E 2
F39A F 0.8338(5) 0.5772(8) 0.1578(4) 0.109(4) Uani 0.324(6) 1 d D U P E 2
F40 F 0.5373(4) 0.6285(4) 0.01973(19) 0.104(2) Uani 0.729(7) 1 d D U P F 1
F41 F 0.5740(5) 0.5023(3) 0.04178(16) 0.1044(19) Uani 0.729(7) 1 d D U P F 1
F42 F 0.6732(3) 0.5760(6) 0.00047(14) 0.120(2) Uani 0.729(7) 1 d D U P F 1
F40A F 0.6407(12) 0.5073(7) 0.0219(5) 0.105(4) Uani 0.271(7) 1 d D U P F 2
F41A F 0.6290(12) 0.6365(8) -0.0024(2) 0.095(4) Uani 0.271(7) 1 d D U P F 2
F42A F 0.5155(5) 0.5807(12) 0.0366(4) 0.105(4) Uani 0.271(7) 1 d D U P F 2
F43 F 0.9456(6) 0.9129(11) -0.0452(4) 0.110(3) Uani 0.522(16) 1 d D U P D 1
F44 F 0.8180(6) 0.9710(8) -0.0423(3) 0.096(3) Uani 0.522(16) 1 d D U P D 1
F45 F 0.8229(10) 0.8318(9) -0.0416(3) 0.120(3) Uani 0.522(16) 1 d D U P D 1
F43A F 0.7961(6) 0.8754(11) -0.0435(3) 0.100(3) Uani 0.478(16) 1 d D U P D 2
F44A F 0.9375(8) 0.8658(11) -0.0465(5) 0.112(4) Uani 0.478(16) 1 d D U P D 2
F45A F 0.8551(12) 0.9924(8) -0.0375(4) 0.131(4) Uani 0.478(16) 1 d D U P D 2
F46 F 0.9598(8) 0.8588(11) 0.1464(4) 0.101(4) Uani 0.522(16) 1 d D U P D 1
F47 F 0.9820(8) 0.9843(8) 0.1165(4) 0.088(3) Uani 0.522(16) 1 d D U P D 1
F48 F 1.0565(13) 0.8785(16) 0.0870(7) 0.099(4) Uani 0.522(16) 1 d D U P D 1
F46A F 1.0528(13) 0.8579(16) 0.0824(7) 0.087(4) Uani 0.478(16) 1 d D U P D 2
F47A F 0.9651(9) 0.8130(9) 0.1384(4) 0.086(3) Uani 0.478(16) 1 d D U P D 2
F48A F 0.9817(11) 0.9511(10) 0.1295(5) 0.112(4) Uani 0.478(16) 1 d D U P D 2
N1 N 0.72175(17) 0.85074(18) 0.77783(8) 0.0375(6) Uani 1 1 d . . . . .
H1 H 0.752351 0.898714 0.769203 0.045 Uiso 1 1 calc R U . . .
N2 N 0.68130(17) 0.67423(18) 0.78632(8) 0.0379(6) Uani 1 1 d . . . . .
H2 H 0.686924 0.616747 0.782597 0.045 Uiso 1 1 calc R U . . .
C1 C 0.6105(2) 0.9546(2) 0.81763(12) 0.0475(9) Uani 1 1 d . . . . .
H1A H 0.559482 0.952643 0.842609 0.071 Uiso 1 1 calc R U . . .
H1B H 0.590028 0.986737 0.793659 0.071 Uiso 1 1 calc R U . . .
H1C H 0.661108 0.985014 0.824726 0.071 Uiso 1 1 calc R U . . .
C2 C 0.6420(2) 0.8626(2) 0.80533(10) 0.0379(7) Uani 1 1 d . . . . .
C3 C 0.5881(2) 0.7919(2) 0.82240(11) 0.0409(8) Uani 1 1 d . . . . .
H3 H 0.533140 0.806286 0.842403 0.049 Uiso 1 1 calc R U . . .
C4 C 0.6054(2) 0.7037(2) 0.81365(11) 0.0383(7) Uani 1 1 d . . . . .
C5 C 0.5383(2) 0.6335(2) 0.83524(11) 0.0443(8) Uani 1 1 d . . . . .
C6 C 0.5815(2) 0.5742(3) 0.86600(12) 0.0500(9) Uani 1 1 d . . . . .
C7 C 0.5853(3) 0.4906(3) 0.85401(14) 0.0595(11) Uani 1 1 d . . . . .
C8 C 0.5488(3) 0.4870(3) 0.81498(14) 0.0591(11) Uani 1 1 d . . . . .
C9 C 0.5231(3) 0.5683(3) 0.80305(13) 0.0545(10) Uani 1 1 d . . . . .
C10 C 0.4447(3) 0.6725(3) 0.85868(14) 0.0611(11) Uani 1 1 d . . . . .
H10A H 0.404504 0.624124 0.870299 0.092 Uiso 1 1 calc R U . . .
H10B H 0.416809 0.710025 0.838519 0.092 Uiso 1 1 calc R U . . .
H10C H 0.453229 0.708141 0.882149 0.092 Uiso 1 1 calc R U . . .
C11 C 0.6045(3) 0.6100(3) 0.90499(13) 0.0680(12) Uani 1 1 d . . . . .
H11A H 0.646793 0.567815 0.916196 0.102 Uiso 1 1 calc R U . . .
H11B H 0.548360 0.618807 0.926904 0.102 Uiso 1 1 calc R U . . .
H11C H 0.633572 0.666807 0.897407 0.102 Uiso 1 1 calc R U . . .
C12 C 0.6182(3) 0.4094(3) 0.87645(18) 0.0870(16) Uani 1 1 d . . . . .
H12A H 0.670057 0.380266 0.857180 0.130 Uiso 1 1 calc R U . . .
H12B H 0.568396 0.368406 0.884678 0.130 Uiso 1 1 calc R U . . .
H12C H 0.637722 0.426513 0.902158 0.130 Uiso 1 1 calc R U . . .
C13 C 0.5381(3) 0.4016(3) 0.79474(19) 0.0889(17) Uani 1 1 d . . . . .
H13A H 0.524323 0.414707 0.766378 0.133 Uiso 1 1 calc R U . . .
H13B H 0.487921 0.369563 0.812853 0.133 Uiso 1 1 calc R U . . .
H13C H 0.595159 0.364969 0.791825 0.133 Uiso 1 1 calc R U . . .
C14 C 0.4789(3) 0.5986(3) 0.76641(15) 0.0735(13) Uani 1 1 d . . . . .
H14A H 0.478907 0.548905 0.747933 0.110 Uiso 1 1 calc R U . . .
H14B H 0.513293 0.646683 0.749776 0.110 Uiso 1 1 calc R U . . .
H14C H 0.415656 0.620088 0.777611 0.110 Uiso 1 1 calc R U . . .
C15 C 0.9344(2) 0.8303(3) 0.82924(11) 0.0476(9) Uani 1 1 d . . . . .
C16 C 1.0283(2) 0.8284(3) 0.80797(11) 0.0483(9) Uani 1 1 d . . . . .
C17 C 1.0610(2) 0.7371(3) 0.80722(11) 0.0459(8) Uani 1 1 d . . . . .
C18 C 0.9866(3) 0.6849(3) 0.82736(12) 0.0500(9) Uani 1 1 d . . . . .
C19 C 0.9088(2) 0.7431(3) 0.84090(11) 0.0506(9) Uani 1 1 d . . . . .
C20 C 0.8756(3) 0.9114(3) 0.84106(14) 0.0650(12) Uani 1 1 d . . . . .
H20A H 0.882176 0.929578 0.869188 0.098 Uiso 1 1 calc R U . . .
H20B H 0.811464 0.899092 0.842204 0.098 Uiso 1 1 calc R U . . .
H20C H 0.894285 0.959233 0.819585 0.098 Uiso 1 1 calc R U . . .
C21 C 1.0850(3) 0.9072(3) 0.79344(15) 0.0672(12) Uani 1 1 d . . . . .
H21A H 1.115008 0.922724 0.816307 0.101 Uiso 1 1 calc R U . . .
H21B H 1.045451 0.957547 0.786680 0.101 Uiso 1 1 calc R U . . .
H21C H 1.131605 0.893028 0.767837 0.101 Uiso 1 1 calc R U . . .
C22 C 1.1593(3) 0.7044(3) 0.79245(14) 0.0645(11) Uani 1 1 d . . . . .
H22A H 1.188081 0.694997 0.817231 0.097 Uiso 1 1 calc R U . . .
H22B H 1.192401 0.748619 0.772388 0.097 Uiso 1 1 calc R U . . .
H22C H 1.161237 0.648388 0.778107 0.097 Uiso 1 1 calc R U . . .
C23 C 0.9919(4) 0.5867(3) 0.83520(17) 0.0806(14) Uani 1 1 d . . . . .
H23A H 1.010351 0.572804 0.862523 0.121 Uiso 1 1 calc R U . . .
H23B H 1.037127 0.559860 0.811954 0.121 Uiso 1 1 calc R U . . .
H23C H 0.931781 0.563065 0.836250 0.121 Uiso 1 1 calc R U . . .
C24 C 0.8173(3) 0.7153(4) 0.86537(13) 0.0744(14) Uani 1 1 d . . . . .
H24A H 0.817029 0.711880 0.896084 0.112 Uiso 1 1 calc R U . . .
H24B H 0.805168 0.657057 0.856285 0.112 Uiso 1 1 calc R U . . .
H24C H 0.769665 0.758854 0.859758 0.112 Uiso 1 1 calc R U . . .
C25 C 1.1210(3) 0.7643(3) 0.59533(12) 0.0569(10) Uani 1 1 d . . . . .
C26 C 1.1676(2) 0.7070(3) 0.62073(12) 0.0512(9) Uani 1 1 d . . . . .
C27 C 1.1985(2) 0.7592(3) 0.65026(12) 0.0470(8) Uani 1 1 d . . . . .
C28 C 1.1681(2) 0.8491(3) 0.64371(13) 0.0532(9) Uani 1 1 d . . . . .
C29 C 1.1204(3) 0.8519(3) 0.60943(13) 0.0595(11) Uani 1 1 d . . . . .
C30 C 1.0841(4) 0.7358(4) 0.55804(16) 0.0945(18) Uani 1 1 d . . . . .
H30A H 1.135012 0.714618 0.535582 0.142 Uiso 1 1 calc R U . . .
H30B H 1.051326 0.786283 0.546635 0.142 Uiso 1 1 calc R U . . .
H30C H 1.042040 0.687910 0.567668 0.142 Uiso 1 1 calc R U . . .
C31 C 1.1850(3) 0.6091(3) 0.61680(16) 0.0727(13) Uani 1 1 d . . . . .
H31A H 1.244257 0.597218 0.597460 0.109 Uiso 1 1 calc R U . . .
H31B H 1.136314 0.584800 0.605253 0.109 Uiso 1 1 calc R U . . .
H31C H 1.185738 0.581227 0.645093 0.109 Uiso 1 1 calc R U . . .
C32 C 1.2592(3) 0.7257(3) 0.67958(14) 0.0626(11) Uani 1 1 d . . . . .
H32A H 1.322316 0.718136 0.663235 0.094 Uiso 1 1 calc R U . . .
H32B H 1.238488 0.668458 0.692906 0.094 Uiso 1 1 calc R U . . .
H32C H 1.256760 0.768305 0.701897 0.094 Uiso 1 1 calc R U . . .
C33 C 1.1897(3) 0.9277(3) 0.66538(17) 0.0755(14) Uani 1 1 d . . . . .
H33A H 1.240643 0.957898 0.646758 0.113 Uiso 1 1 calc R U . . .
H33B H 1.206985 0.908335 0.692422 0.113 Uiso 1 1 calc R U . . .
H33C H 1.135696 0.968661 0.671186 0.113 Uiso 1 1 calc R U . . .
C34 C 1.0849(4) 0.9356(4) 0.59008(18) 0.0939(17) Uani 1 1 d . . . . .
H34A H 1.136543 0.968388 0.573706 0.141 Uiso 1 1 calc R U . . .
H34B H 1.049857 0.972195 0.612906 0.141 Uiso 1 1 calc R U . . .
H34C H 1.045177 0.920819 0.570972 0.141 Uiso 1 1 calc R U . . .
C35 C 0.7772(4) 0.9117(4) 0.6260(2) 0.0488(14) Uani 0.737(7) 1 d D U P G 1
C36 C 0.7050(5) 0.8946(5) 0.6619(2) 0.0481(16) Uani 0.737(7) 1 d D U P G 1
C37 C 0.6747(5) 0.8096(5) 0.6585(3) 0.0518(17) Uani 0.737(7) 1 d D U P G 1
C38 C 0.7277(5) 0.7721(4) 0.6211(3) 0.0538(15) Uani 0.737(7) 1 d D U P G 1
C39 C 0.7902(4) 0.8349(6) 0.60036(17) 0.0508(14) Uani 0.737(7) 1 d D U P G 1
C40 C 0.8219(5) 0.9993(5) 0.6138(3) 0.076(2) Uani 0.737(7) 1 d D U P G 1
H40A H 0.779339 1.041299 0.602663 0.115 Uiso 0.737(7) 1 calc R U P G 1
H40B H 0.877713 0.990266 0.591644 0.115 Uiso 0.737(7) 1 calc R U P G 1
H40C H 0.837677 1.023157 0.639048 0.115 Uiso 0.737(7) 1 calc R U P G 1
C41 C 0.6633(5) 0.9623(5) 0.6936(2) 0.072(2) Uani 0.737(7) 1 d D U P G 1
H41A H 0.629512 1.008450 0.679769 0.107 Uiso 0.737(7) 1 calc R U P G 1
H41B H 0.711775 0.989155 0.704323 0.107 Uiso 0.737(7) 1 calc R U P G 1
H41C H 0.621192 0.933850 0.717636 0.107 Uiso 0.737(7) 1 calc R U P G 1
C42 C 0.5983(4) 0.7654(6) 0.6893(3) 0.079(2) Uani 0.737(7) 1 d D U P G 1
H42A H 0.539966 0.781587 0.680908 0.119 Uiso 0.737(7) 1 calc R U P G 1
H42B H 0.595756 0.784809 0.718274 0.119 Uiso 0.737(7) 1 calc R U P G 1
H42C H 0.609375 0.700863 0.688681 0.119 Uiso 0.737(7) 1 calc R U P G 1
C43 C 0.7147(6) 0.6845(5) 0.6036(3) 0.095(3) Uani 0.737(7) 1 d D U P G 1
H43A H 0.671020 0.692779 0.584647 0.142 Uiso 0.737(7) 1 calc R U P G 1
H43B H 0.690935 0.642692 0.627308 0.142 Uiso 0.737(7) 1 calc R U P G 1
H43C H 0.773588 0.660894 0.587403 0.142 Uiso 0.737(7) 1 calc R U P G 1
C44 C 0.8517(5) 0.8292(6) 0.55650(18) 0.085(2) Uani 0.737(7) 1 d D U P G 1
H44A H 0.817098 0.849149 0.534680 0.127 Uiso 0.737(7) 1 calc R U P G 1
H44B H 0.874431 0.767605 0.551778 0.127 Uiso 0.737(7) 1 calc R U P G 1
H44C H 0.903688 0.866982 0.554546 0.127 Uiso 0.737(7) 1 calc R U P G 1
C35A C 0.7891(12) 0.8822(13) 0.6145(6) 0.052(3) Uani 0.263(7) 1 d D U P G 2
C36A C 0.7261(16) 0.9041(12) 0.6533(7) 0.049(4) Uani 0.263(7) 1 d D U P G 2
C37A C 0.6722(14) 0.8307(13) 0.6672(6) 0.045(4) Uani 0.263(7) 1 d D U P G 2
C38A C 0.6979(12) 0.7649(10) 0.6370(6) 0.046(3) Uani 0.263(7) 1 d D U P G 2
C39A C 0.7729(12) 0.7933(13) 0.6053(5) 0.050(3) Uani 0.263(7) 1 d D U P G 2
C40A C 0.8567(12) 0.9463(15) 0.5893(6) 0.080(5) Uani 0.263(7) 1 d D U P G 2
H40D H 0.823705 0.992998 0.575355 0.120 Uiso 0.263(7) 1 calc R U P G 2
H40E H 0.900909 0.914328 0.567418 0.120 Uiso 0.263(7) 1 calc R U P G 2
H40F H 0.889184 0.972946 0.608661 0.120 Uiso 0.263(7) 1 calc R U P G 2
C41A C 0.7177(15) 0.9895(11) 0.6756(7) 0.075(5) Uani 0.263(7) 1 d D U P G 2
H41D H 0.691967 1.036401 0.658669 0.113 Uiso 0.263(7) 1 calc R U P G 2
H41E H 0.778333 1.005462 0.678915 0.113 Uiso 0.263(7) 1 calc R U P G 2
H41F H 0.677157 0.982796 0.703938 0.113 Uiso 0.263(7) 1 calc R U P G 2
C42A C 0.5899(9) 0.8262(13) 0.7044(5) 0.057(4) Uani 0.263(7) 1 d D U P G 2
H42D H 0.534828 0.816983 0.693494 0.086 Uiso 0.263(7) 1 calc R U P G 2
H42E H 0.581971 0.881912 0.719424 0.086 Uiso 0.263(7) 1 calc R U P G 2
H42F H 0.599914 0.776845 0.724265 0.086 Uiso 0.263(7) 1 calc R U P G 2
C43A C 0.6521(13) 0.6803(10) 0.6343(7) 0.073(5) Uani 0.263(7) 1 d D U P G 2
H43D H 0.605320 0.691186 0.617092 0.110 Uiso 0.263(7) 1 calc R U P G 2
H43E H 0.623160 0.658665 0.663186 0.110 Uiso 0.263(7) 1 calc R U P G 2
H43F H 0.697851 0.635654 0.620854 0.110 Uiso 0.263(7) 1 calc R U P G 2
C44A C 0.8181(12) 0.7557(16) 0.5626(5) 0.077(5) Uani 0.263(7) 1 d D U P G 2
H44D H 0.788529 0.782813 0.540213 0.115 Uiso 0.263(7) 1 calc R U P G 2
H44E H 0.811788 0.691344 0.564061 0.115 Uiso 0.263(7) 1 calc R U P G 2
H44F H 0.883219 0.768508 0.555930 0.115 Uiso 0.263(7) 1 calc R U P G 2
C45 C 0.8565(2) 0.4527(2) 0.73750(12) 0.0467(8) Uani 1 1 d . . . . .
C46 C 0.9519(2) 0.4333(2) 0.72374(12) 0.0470(8) Uani 1 1 d . . . . .
C47 C 0.9731(2) 0.4365(2) 0.67833(12) 0.0466(8) Uani 1 1 d . . . . .
C48 C 0.8903(3) 0.4583(2) 0.66390(12) 0.0483(9) Uani 1 1 d . . . . .
C49 C 0.8181(2) 0.4679(2) 0.70073(12) 0.0467(8) Uani 1 1 d . . . . .
C50 C 0.8045(3) 0.4497(3) 0.78326(13) 0.0634(11) Uani 1 1 d . . . . .
H50A H 0.810750 0.389774 0.795904 0.095 Uiso 1 1 calc R U . . .
H50B H 0.739567 0.465268 0.784202 0.095 Uiso 1 1 calc R U . . .
H50C H 0.829172 0.492077 0.799502 0.095 Uiso 1 1 calc R U . . .
C51 C 1.0174(3) 0.4045(3) 0.75187(14) 0.0695(12) Uani 1 1 d . . . . .
H51A H 1.029534 0.340190 0.750667 0.104 Uiso 1 1 calc R U . . .
H51B H 0.990576 0.419936 0.781452 0.104 Uiso 1 1 calc R U . . .
H51C H 1.074912 0.434557 0.741903 0.104 Uiso 1 1 calc R U . . .
C52 C 1.0640(3) 0.4095(3) 0.65098(14) 0.0640(11) Uani 1 1 d . . . . .
H52A H 1.070504 0.344701 0.650447 0.096 Uiso 1 1 calc R U . . .
H52B H 1.113211 0.431892 0.662853 0.096 Uiso 1 1 calc R U . . .
H52C H 1.067776 0.434432 0.621763 0.096 Uiso 1 1 calc R U . . .
C53 C 0.8801(3) 0.4641(3) 0.61827(13) 0.0705(12) Uani 1 1 d . . . . .
H53A H 0.870115 0.405009 0.609384 0.106 Uiso 1 1 calc R U . . .
H53B H 0.935895 0.486820 0.599955 0.106 Uiso 1 1 calc R U . . .
H53C H 0.827611 0.504234 0.615576 0.106 Uiso 1 1 calc R U . . .
C54 C 0.7180(3) 0.4867(3) 0.70029(15) 0.0643(11) Uani 1 1 d . . . . .
H54A H 0.685700 0.431293 0.705828 0.096 Uiso 1 1 calc R U . . .
H54B H 0.712095 0.512697 0.672205 0.096 Uiso 1 1 calc R U . . .
H54C H 0.691134 0.528404 0.722538 0.096 Uiso 1 1 calc R U . . .
C101 C 0.7614(2) 0.7333(2) 0.43979(9) 0.0331(6) Uani 0.735(6) 1 d D U P A 1
C102 C 0.8409(6) 0.7816(7) 0.4338(6) 0.0335(15) Uani 0.735(6) 1 d D U P A 1
H102 H 0.840856 0.838914 0.420068 0.040 Uiso 0.735(6) 1 calc R U P A 1
C103 C 0.9195(5) 0.7494(6) 0.4470(4) 0.0363(13) Uani 0.735(6) 1 d D U P A 1
C104 C 0.9246(5) 0.6650(6) 0.4653(3) 0.0372(14) Uani 0.735(6) 1 d D U P A 1
H104 H 0.978040 0.642764 0.474667 0.045 Uiso 0.735(6) 1 calc R U P A 1
C105 C 0.8491(4) 0.6143(5) 0.4696(3) 0.0362(14) Uani 0.735(6) 1 d D U P A 1
C106 C 0.7699(5) 0.6469(5) 0.4565(4) 0.0355(15) Uani 0.735(6) 1 d D U P A 1
H106 H 0.720187 0.609093 0.459153 0.043 Uiso 0.735(6) 1 calc R U P A 1
C107 C 1.0005(4) 0.8055(4) 0.4434(2) 0.0532(10) Uani 0.735(6) 1 d D . P A 1
C108 C 0.8518(4) 0.5229(4) 0.48948(19) 0.0526(13) Uani 0.735(6) 1 d D . P A 1
C201 C 0.7614(2) 0.7333(2) 0.43979(9) 0.0331(6) Uani 0.265(6) 1 d D U P A 2
C202 C 0.8402(17) 0.779(2) 0.4383(17) 0.034(2) Uani 0.265(6) 1 d D U P A 2
H202 H 0.842092 0.839146 0.427809 0.041 Uiso 0.265(6) 1 calc R U P A 2
C203 C 0.9166(15) 0.7394(17) 0.4517(13) 0.035(2) Uani 0.265(6) 1 d D U P A 2
C204 C 0.9115(15) 0.6560(15) 0.4711(10) 0.035(2) Uani 0.265(6) 1 d D U P A 2
H204 H 0.962296 0.628970 0.481162 0.042 Uiso 0.265(6) 1 calc R U P A 2
C205 C 0.8314(13) 0.6122(13) 0.4758(9) 0.035(2) Uani 0.265(6) 1 d D U P A 2
C206 C 0.7563(15) 0.6502(13) 0.4610(11) 0.034(2) Uani 0.265(6) 1 d D U P A 2
H206 H 0.701285 0.619322 0.465336 0.041 Uiso 0.265(6) 1 calc R U P A 2
C207 C 1.0003(10) 0.7917(10) 0.4422(5) 0.0532(10) Uani 0.265(6) 1 d D . P A 2
C208 C 0.8255(9) 0.5220(10) 0.4978(5) 0.0526(13) Uani 0.265(6) 1 d D . P A 2
C109 C 0.6971(2) 0.7496(2) 0.37073(10) 0.0350(7) Uani 1 1 d . . . . .
C110 C 0.6794(2) 0.6663(2) 0.35864(11) 0.0411(8) Uani 1 1 d . . . . .
H110 H 0.651373 0.625071 0.380226 0.049 Uiso 1 1 calc R U . . .
C111 C 0.7008(2) 0.6410(2) 0.31670(11) 0.0450(8) Uani 1 1 d D . . . .
C112 C 0.7430(2) 0.6986(2) 0.28446(11) 0.0458(8) Uani 1 1 d . . . . .
H112 H 0.757023 0.681899 0.255466 0.055 Uiso 1 1 calc R U . . .
C113 C 0.7642(2) 0.7809(2) 0.29525(10) 0.0415(7) Uani 1 1 d D U . . .
C114 C 0.7414(2) 0.8058(2) 0.33775(10) 0.0369(7) Uani 1 1 d . . . . .
H114 H 0.756620 0.862781 0.344442 0.044 Uiso 1 1 calc R U . . .
C115 C 0.6773(3) 0.5521(3) 0.30508(14) 0.0637(10) Uani 1 1 d D . . . .
C116 C 0.8121(3) 0.8434(3) 0.26121(12) 0.0533(7) Uani 1 1 d D U . . .
C117 C 0.5758(2) 0.7310(2) 0.44530(10) 0.0421(8) Uani 0.559(6) 1 d D U P A 1
C118 C 0.5605(10) 0.6944(4) 0.4873(3) 0.057(3) Uani 0.559(6) 1 d D U P A 1
H118 H 0.608137 0.694219 0.502775 0.069 Uiso 0.559(6) 1 calc R U P A 1
C119 C 0.4778(9) 0.6584(6) 0.5069(3) 0.061(2) Uani 0.559(6) 1 d D U P A 1
C120 C 0.4067(11) 0.6572(7) 0.4854(4) 0.069(3) Uani 0.559(6) 1 d D U P A 1
H120 H 0.350301 0.632309 0.498802 0.083 Uiso 0.559(6) 1 calc R U P A 1
C121 C 0.4199(8) 0.6930(7) 0.4441(5) 0.060(3) Uani 0.559(6) 1 d D U P A 1
C122 C 0.5027(7) 0.7287(6) 0.4249(5) 0.048(3) Uani 0.559(6) 1 d D U P A 1
H122 H 0.509830 0.752758 0.396421 0.057 Uiso 0.559(6) 1 calc R U P A 1
C123 C 0.4653(7) 0.6195(7) 0.5520(3) 0.086(2) Uani 0.559(6) 1 d D U P A 1
C124 C 0.3471(7) 0.6953(7) 0.4181(4) 0.0870(16) Uani 0.559(6) 1 d D U P A 1
C217 C 0.5758(2) 0.7310(2) 0.44530(10) 0.0421(8) Uani 0.441(6) 1 d D U P A 2
C218 C 0.5552(12) 0.7056(5) 0.4888(3) 0.043(3) Uani 0.441(6) 1 d D U P A 2
H218 H 0.600178 0.709892 0.505470 0.052 Uiso 0.441(6) 1 calc R U P A 2
C219 C 0.4702(12) 0.6740(7) 0.5080(4) 0.063(3) Uani 0.441(6) 1 d D U P A 2
C220 C 0.4024(14) 0.6661(9) 0.4855(5) 0.072(5) Uani 0.441(6) 1 d D U P A 2
H220 H 0.344571 0.644256 0.499088 0.086 Uiso 0.441(6) 1 calc R U P A 2
C221 C 0.4216(10) 0.6911(8) 0.4427(6) 0.061(4) Uani 0.441(6) 1 d D U P A 2
C222 C 0.5056(9) 0.7225(7) 0.4230(6) 0.051(4) Uani 0.441(6) 1 d D U P A 2
H222 H 0.516424 0.738891 0.393353 0.061 Uiso 0.441(6) 1 calc R U P A 2
C223 C 0.4497(9) 0.6468(10) 0.5542(4) 0.086(2) Uani 0.441(6) 1 d D U P A 2
C224 C 0.3453(9) 0.6813(9) 0.4199(4) 0.0870(16) Uani 0.441(6) 1 d D U P A 2
C125 C 0.65385(18) 0.8808(2) 0.42883(10) 0.0402(6) Uani 0.533(8) 1 d D U P A 1
C126 C 0.6037(4) 0.9347(8) 0.4047(3) 0.042(2) Uani 0.533(8) 1 d D U P A 1
H126 H 0.587987 0.911529 0.380305 0.050 Uiso 0.533(8) 1 calc R U P A 1
C127 C 0.5757(5) 1.0216(8) 0.4152(3) 0.045(2) Uani 0.533(8) 1 d D U P A 1
C128 C 0.5967(5) 1.0565(7) 0.4506(3) 0.0402(6) Uani 0.533(8) 1 d D . P A 1
H128 H 0.576586 1.115354 0.458312 0.048 Uiso 0.533(8) 1 calc R U P A 1
C129 C 0.6470(6) 1.0049(7) 0.4747(3) 0.045(2) Uani 0.533(8) 1 d D . P A 1
C130 C 0.6744(6) 0.9181(8) 0.4643(3) 0.039(2) Uani 0.533(8) 1 d D U P A 1
H130 H 0.708077 0.883333 0.481804 0.047 Uiso 0.533(8) 1 calc R U P A 1
C131 C 0.5226(7) 1.0771(7) 0.3881(3) 0.0664(12) Uani 0.533(8) 1 d D U P A 1
C132 C 0.6717(7) 1.0429(7) 0.5127(3) 0.070(3) Uani 0.533(8) 1 d D . P A 1
C225 C 0.65385(18) 0.8808(2) 0.42883(10) 0.0402(6) Uani 0.467(8) 1 d D U P A 2
C226 C 0.6041(5) 0.9334(9) 0.4039(4) 0.041(3) Uani 0.467(8) 1 d D U P A 2
H226 H 0.584365 0.906867 0.381328 0.049 Uiso 0.467(8) 1 calc R U P A 2
C227 C 0.5822(6) 1.0227(9) 0.4104(3) 0.046(2) Uani 0.467(8) 1 d D U P A 2
C228 C 0.6105(6) 1.0656(8) 0.4423(3) 0.0402(6) Uani 0.467(8) 1 d D . P A 2
H228 H 0.597345 1.127211 0.446122 0.048 Uiso 0.467(8) 1 calc R U P A 2
C229 C 0.6581(7) 1.0156(9) 0.4680(3) 0.045(3) Uani 0.467(8) 1 d D . P A 2
C230 C 0.6793(7) 0.9259(9) 0.4612(3) 0.043(2) Uani 0.467(8) 1 d D U P A 2
H230 H 0.712974 0.893672 0.479486 0.051 Uiso 0.467(8) 1 calc R U P A 2
C231 C 0.5281(8) 1.0751(8) 0.3826(4) 0.0664(12) Uani 0.467(8) 1 d D U P A 2
C232 C 0.6884(7) 1.0585(7) 0.5037(3) 0.062(3) Uani 0.467(8) 1 d D . P A 2
C133 C 0.6133(2) 0.8904(2) 0.16556(10) 0.0346(7) Uani 1 1 d D . . . .
C134 C 0.6368(2) 0.9754(2) 0.17379(11) 0.0383(7) Uani 1 1 d D . . . .
H134 H 0.667578 1.011827 0.150668 0.046 Uiso 1 1 calc R U . . .
C135 C 0.6165(2) 1.0076(2) 0.21453(11) 0.0408(8) Uani 1 1 d D . . . .
C136 C 0.5723(2) 0.9564(2) 0.24914(11) 0.0408(8) Uani 1 1 d D . . . .
H136 H 0.559763 0.977993 0.277272 0.049 Uiso 1 1 calc R U . . .
C137 C 0.5471(2) 0.8734(2) 0.24175(10) 0.0393(7) Uani 1 1 d D . . . .
C138 C 0.5668(2) 0.8415(2) 0.20052(10) 0.0379(7) Uani 1 1 d D . . . .
H138 H 0.547667 0.784421 0.196246 0.045 Uiso 1 1 calc R U . . .
C139 C 0.6400(3) 1.0995(2) 0.22176(13) 0.0511(9) Uani 1 1 d D . . . .
C140 C 0.4966(3) 0.8174(2) 0.27800(12) 0.0488(9) Uani 1 1 d D . . . .
C141 C 0.5467(2) 0.9058(2) 0.09722(9) 0.0387(6) Uani 0.366(7) 1 d D U P D 1
C142 C 0.4634(8) 0.8630(10) 0.1074(3) 0.038(2) Uani 0.366(7) 1 d D U P D 1
H142 H 0.462014 0.805679 0.121160 0.046 Uiso 0.366(7) 1 calc R U P D 1
C143 C 0.3835(10) 0.9012(9) 0.0980(3) 0.0448(18) Uani 0.366(7) 1 d D U P D 1
C144 C 0.3829(9) 0.9838(8) 0.0781(3) 0.0387(6) Uani 0.366(7) 1 d D U P D 1
H144 H 0.327963 1.010243 0.071638 0.046 Uiso 0.366(7) 1 calc R U P D 1
C145 C 0.4640(10) 1.0280(9) 0.0674(3) 0.0417(18) Uani 0.366(7) 1 d D U P D 1
C146 C 0.5452(12) 0.9894(7) 0.0769(3) 0.039(2) Uani 0.366(7) 1 d D U P D 1
H146 H 0.600031 1.020737 0.069397 0.047 Uiso 0.366(7) 1 calc R U P D 1
C147 C 0.2942(9) 0.8573(9) 0.1084(4) 0.059(2) Uani 0.366(7) 1 d D U P D 1
C148 C 0.4736(9) 1.1187(9) 0.0461(4) 0.0524(10) Uani 0.366(7) 1 d D U P D 1
C241 C 0.5467(2) 0.9058(2) 0.09722(9) 0.0387(6) Uani 0.634(7) 1 d D U P D 2
C242 C 0.4608(5) 0.8684(6) 0.10483(18) 0.0394(15) Uani 0.634(7) 1 d D U P D 2
H242 H 0.453592 0.812031 0.119456 0.047 Uiso 0.634(7) 1 calc R U P D 2
C243 C 0.3858(6) 0.9107(5) 0.09173(18) 0.0425(13) Uani 0.634(7) 1 d D U P D 2
C244 C 0.3937(5) 0.9922(5) 0.06978(19) 0.0387(6) Uani 0.634(7) 1 d D U P D 2
H244 H 0.342860 1.020655 0.060230 0.046 Uiso 0.634(7) 1 calc R U P D 2
C245 C 0.4770(6) 1.0311(5) 0.0621(2) 0.0397(13) Uani 0.634(7) 1 d D U P D 2
C246 C 0.5523(7) 0.9889(5) 0.07526(19) 0.0376(14) Uani 0.634(7) 1 d D U P D 2
H246 H 0.609060 1.017097 0.069154 0.045 Uiso 0.634(7) 1 calc R U P D 2
C247 C 0.2969(6) 0.8643(5) 0.1019(3) 0.0592(17) Uani 0.634(7) 1 d D U P D 2
C248 C 0.4828(6) 1.1203(5) 0.0399(2) 0.0524(10) Uani 0.634(7) 1 d D U P D 2
C149 C 0.6383(2) 0.7514(2) 0.11151(10) 0.0343(7) Uani 1 1 d . . . . .
C150 C 0.6846(2) 0.6959(2) 0.13707(11) 0.0388(7) Uani 1 1 d . . . . .
H150 H 0.703917 0.720270 0.160268 0.047 Uiso 1 1 calc R U . . .
C151 C 0.7032(2) 0.6068(2) 0.12980(11) 0.0452(8) Uani 1 1 d D . . . .
C152 C 0.6760(3) 0.5690(2) 0.09618(12) 0.0504(9) Uani 1 1 d . . . . .
H152 H 0.688619 0.507778 0.091008 0.060 Uiso 1 1 calc R U . . .
C153 C 0.6304(2) 0.6219(2) 0.07057(11) 0.0461(8) Uani 1 1 d D . . . .
C154 C 0.6123(2) 0.7116(2) 0.07807(11) 0.0406(8) Uani 1 1 d . . . . .
H154 H 0.581059 0.746852 0.059690 0.049 Uiso 1 1 calc R U . . .
C155 C 0.7544(3) 0.5507(2) 0.15737(13) 0.0632(10) Uani 1 1 d D . . . .
C156 C 0.6041(3) 0.5842(3) 0.03276(13) 0.0663(11) Uani 1 1 d D . . . .
C157 C 0.7335(2) 0.88468(17) 0.08901(10) 0.0366(7) Uani 0.522(16) 1 d D . P D 1
C158 C 0.7530(11) 0.8885(4) 0.0443(3) 0.042(3) Uani 0.522(16) 1 d D . P D 1
H158 H 0.703887 0.886186 0.029835 0.050 Uiso 0.522(16) 1 calc R U P D 1
C159 C 0.8412(10) 0.8955(5) 0.0202(4) 0.047(3) Uani 0.522(16) 1 d D . P D 1
C160 C 0.9144(12) 0.8992(7) 0.0404(5) 0.060(4) Uani 0.522(16) 1 d D . P D 1
H160 H 0.975118 0.904546 0.024113 0.072 Uiso 0.522(16) 1 calc R U P D 1
C161 C 0.8969(9) 0.8950(7) 0.0844(5) 0.048(3) Uani 0.522(16) 1 d D U P D 1
C162 C 0.8082(9) 0.8888(5) 0.1083(5) 0.040(3) Uani 0.522(16) 1 d D . P D 1
H162 H 0.798185 0.887290 0.138726 0.048 Uiso 0.522(16) 1 calc R U P D 1
C163 C 0.8583(8) 0.8994(8) -0.0274(4) 0.0809(14) Uani 0.522(16) 1 d D . P D 1
C164 C 0.9735(9) 0.8990(10) 0.1077(4) 0.0683(19) Uani 0.522(16) 1 d D U P D 1
C257 C 0.7335(2) 0.88468(17) 0.08901(10) 0.0366(7) Uani 0.478(16) 1 d D U P D 2
C258 C 0.7554(13) 0.8937(4) 0.0445(3) 0.045(3) Uani 0.478(16) 1 d D U P D 2
H258 H 0.707128 0.897360 0.029230 0.055 Uiso 0.478(16) 1 calc R U P D 2
C259 C 0.8451(12) 0.8974(6) 0.0215(4) 0.059(3) Uani 0.478(16) 1 d D U P D 2
C260 C 0.9186(13) 0.8925(8) 0.0417(5) 0.053(3) Uani 0.478(16) 1 d D U P D 2
H260 H 0.979903 0.895330 0.025867 0.063 Uiso 0.478(16) 1 calc R U P D 2
C261 C 0.8988(10) 0.8833(8) 0.0859(5) 0.050(3) Uani 0.478(16) 1 d D U P D 2
C262 C 0.8085(9) 0.8801(6) 0.1087(6) 0.044(3) Uani 0.478(16) 1 d D U P D 2
H262 H 0.797560 0.874474 0.139128 0.053 Uiso 0.478(16) 1 calc R U P D 2
C263 C 0.8602(9) 0.9070(9) -0.0259(4) 0.0809(14) Uani 0.478(16) 1 d D U P D 2
C264 C 0.9761(10) 0.8777(11) 0.1092(5) 0.0683(19) Uani 0.478(16) 1 d D U P D 2
B1 B 0.6730(2) 0.7741(3) 0.42125(12) 0.0361(8) Uani 1 1 d . . . . .
B2 B 0.6322(2) 0.8593(2) 0.11604(12) 0.0356(8) Uani 1 1 d . . . . .
C1_1 C 0.8431(4) 0.2777(4) 0.07908(15) 0.095(3) Uani 0.571(8) 1 d DG U P H 1
C2_1 C 0.7842(4) 0.3038(3) 0.05246(16) 0.098(3) Uani 0.571(8) 1 d DG U P H 1
C3_1 C 0.7442(5) 0.2419(4) 0.0333(2) 0.105(3) Uani 0.571(8) 1 d DG U P H 1
H3_1 H 0.703644 0.260024 0.014978 0.125 Uiso 0.571(8) 1 calc R U P H 1
C4_1 C 0.7638(6) 0.1527(4) 0.0411(3) 0.117(4) Uani 0.571(8) 1 d DG U P H 1
H4_1 H 0.736618 0.109327 0.028004 0.141 Uiso 0.571(8) 1 calc R U P H 1
C5_1 C 0.8229(6) 0.1265(3) 0.0678(3) 0.107(4) Uani 0.571(8) 1 d DG U P H 1
H5_1 H 0.836117 0.065223 0.072965 0.129 Uiso 0.571(8) 1 calc R U P H 1
C6_1 C 0.8629(5) 0.1893(4) 0.0869(2) 0.108(3) Uani 0.571(8) 1 d DG U P H 1
H6_1 H 0.903503 0.171439 0.105293 0.130 Uiso 0.571(8) 1 calc R U P H 1
F1_1 F 0.8808(6) 0.3395(5) 0.0972(2) 0.169(4) Uani 0.571(8) 1 d G U P H 1
F2_1 F 0.7663(5) 0.3903(3) 0.0455(2) 0.186(5) Uani 0.571(8) 1 d G U P H 1
C1_2 C 0.8323(6) 0.2026(5) 0.0802(2) 0.124(4) Uani 0.429(8) 1 d DG U P H 2
C2_2 C 0.7959(6) 0.2868(5) 0.0735(2) 0.127(4) Uani 0.429(8) 1 d DG U P H 2
C3_2 C 0.7505(8) 0.3048(7) 0.0406(3) 0.126(4) Uani 0.429(8) 1 d DG U P H 2
H3_2 H 0.725496 0.362851 0.036054 0.151 Uiso 0.429(8) 1 calc R U P H 2
C4_2 C 0.7417(9) 0.2374(9) 0.0144(3) 0.123(4) Uani 0.429(8) 1 d DG U P H 2
H4_2 H 0.710483 0.249117 -0.008437 0.148 Uiso 0.429(8) 1 calc R U P H 2
C5_2 C 0.7782(10) 0.1530(7) 0.0211(3) 0.120(4) Uani 0.429(8) 1 d DG U P H 2
H5_2 H 0.771930 0.107023 0.002966 0.144 Uiso 0.429(8) 1 calc R U P H 2
C6_2 C 0.8238(9) 0.1353(5) 0.0542(3) 0.116(4) Uani 0.429(8) 1 d DG U P H 2
H6_2 H 0.848919 0.077445 0.058968 0.140 Uiso 0.429(8) 1 calc R U P H 2
F1_2 F 0.8760(8) 0.1872(7) 0.1124(3) 0.177(5) Uani 0.429(8) 1 d G U P H 2
F2_2 F 0.8052(10) 0.3508(5) 0.0993(3) 0.183(5) Uani 0.429(8) 1 d G U P H 2

loop_
_atom_site_aniso_label
_atom_site_aniso_U_11
_atom_site_aniso_U_22
_atom_site_aniso_U_33
_atom_site_aniso_U_23
_atom_site_aniso_U_13
_atom_site_aniso_U_12
Ga1 0.02978(17) 0.0388(2) 0.03372(19) -0.00737(15) -0.00825(14) 0.00677(14)
Ga2 0.0388(2) 0.0598(3) 0.0368(2) -0.00900(17) -0.01688(16) 0.00340(17)
Ga3 0.0367(2) 0.0591(3) 0.0466(2) -0.00641(19) -0.00125(17) -0.00255(18)
Ga4 0.0423(2) 0.0690(3) 0.0345(2) -0.00451(18) -0.01566(16) 0.01864(19)
Ga5 0.0469(2) 0.0394(2) 0.0506(2) -0.01148(17) -0.00668(18) 0.00638(17)
Ni1 0.02794(19) 0.0375(2) 0.0300(2) -0.00626(16) -0.00911(16) 0.00695(16)
F1 0.072(3) 0.154(5) 0.077(3) 0.047(3) -0.018(2) -0.050(3)
F2 0.0367(19) 0.092(3) 0.185(6) 0.002(3) -0.045(3) 0.0088(18)
F3 0.072(3) 0.095(3) 0.117(4) -0.037(3) -0.004(2) -0.034(2)
F1A 0.075(7) 0.127(9) 0.089(6) 0.010(5) -0.046(5) -0.027(6)
F2A 0.056(6) 0.063(5) 0.144(9) 0.013(5) -0.034(7) -0.012(4)
F3A 0.064(5) 0.105(7) 0.095(6) -0.012(6) 0.019(5) -0.018(5)
F4 0.082(3) 0.060(5) 0.110(7) 0.036(4) -0.031(4) -0.017(3)
F5 0.182(6) 0.062(3) 0.044(2) 0.0129(18) -0.048(3) 0.005(3)
F6 0.085(3) 0.0387(19) 0.095(3) 0.000(2) -0.013(2) 0.0171(17)
F4A 0.090(5) 0.068(5) 0.120(8) 0.024(6) -0.051(5) 0.015(4)
F5A 0.092(7) 0.045(5) 0.058(6) -0.006(4) -0.028(5) -0.007(4)
F6A 0.127(7) 0.052(4) 0.056(4) 0.019(3) -0.005(4) 0.004(4)
F7 0.088(6) 0.040(4) 0.074(4) -0.003(3) -0.032(4) -0.006(3)
F8 0.122(6) 0.057(5) 0.072(6) -0.020(4) -0.025(5) 0.019(4)
F9 0.108(5) 0.050(4) 0.120(8) -0.020(5) -0.074(5) 0.001(4)
F7A 0.108(6) 0.073(4) 0.100(5) -0.030(3) -0.066(5) -0.005(3)
F8A 0.103(6) 0.069(4) 0.104(5) -0.026(3) -0.021(4) -0.032(4)
F9A 0.093(4) 0.044(3) 0.078(5) -0.019(3) -0.028(3) 0.013(3)
F10 0.124(7) 0.0575(15) 0.050(3) 0.0065(14) 0.001(3) 0.002(2)
F11 0.088(4) 0.097(4) 0.0422(15) 0.0063(16) -0.0191(19) -0.005(3)
F12 0.0528(15) 0.115(5) 0.094(5) 0.037(4) -0.0013(16) 0.0049(16)
F10A 0.108(12) 0.087(8) 0.044(2) -0.005(3) -0.003(4) -0.007(8)
F11A 0.064(3) 0.107(10) 0.073(10) 0.022(7) -0.020(5) -0.018(4)
F12A 0.059(6) 0.062(2) 0.068(11) 0.002(3) -0.023(6) 0.002(3)
F13 0.089(3) 0.168(5) 0.065(3) 0.038(4) -0.018(2) -0.036(4)
F14 0.080(4) 0.132(5) 0.067(5) 0.020(4) -0.010(3) -0.042(3)
F15 0.155(7) 0.160(6) 0.064(4) -0.014(4) -0.010(5) -0.012(6)
F13A 0.126(8) 0.151(6) 0.078(7) 0.025(5) -0.022(6) -0.046(5)
F14A 0.082(5) 0.176(7) 0.061(5) 0.001(4) 0.018(4) -0.016(5)
F15A 0.089(3) 0.168(5) 0.065(3) 0.038(4) -0.018(2) -0.036(4)
F16 0.066(4) 0.143(8) 0.160(7) 0.041(6) -0.053(4) -0.048(5)
F17 0.096(5) 0.174(8) 0.142(6) -0.047(5) -0.075(4) 0.001(5)
F18 0.094(5) 0.114(5) 0.127(6) 0.012(4) -0.069(4) -0.009(4)
F16A 0.088(6) 0.176(9) 0.133(6) 0.050(6) -0.073(5) -0.050(6)
F17A 0.044(3) 0.130(8) 0.155(6) -0.003(6) -0.040(4) -0.003(4)
F18A 0.101(6) 0.134(6) 0.153(8) -0.017(5) -0.084(5) -0.020(4)
F19 0.131(7) 0.078(4) 0.090(6) -0.021(4) -0.075(5) 0.042(4)
F20 0.114(4) 0.091(5) 0.110(5) 0.044(4) -0.051(4) 0.001(4)
F21 0.087(5) 0.102(6) 0.100(5) 0.003(4) -0.037(3) 0.055(4)
F19A 0.130(8) 0.068(4) 0.104(7) -0.022(4) -0.068(5) 0.055(5)
F20A 0.089(5) 0.105(5) 0.117(8) 0.006(5) -0.073(5) 0.019(4)
F21A 0.115(5) 0.125(7) 0.076(4) 0.023(4) -0.037(4) 0.039(5)
F22 0.135(6) 0.098(6) 0.095(6) -0.062(5) -0.051(4) 0.068(5)
F23 0.129(6) 0.181(10) 0.099(6) -0.053(7) -0.035(5) -0.053(7)
F24 0.166(7) 0.101(5) 0.068(4) -0.031(3) -0.071(4) 0.026(4)
F22A 0.151(7) 0.089(5) 0.131(8) -0.063(5) -0.113(6) 0.053(5)
F23A 0.137(8) 0.135(10) 0.067(5) -0.047(6) -0.006(5) -0.035(6)
F24A 0.132(6) 0.066(4) 0.099(5) -0.017(3) -0.065(5) -0.012(4)
F25 0.0631(16) 0.0509(15) 0.181(3) -0.0425(17) -0.0377(18) 0.0169(12)
F26 0.110(2) 0.0649(16) 0.0834(19) -0.0172(14) -0.0082(16) -0.0360(16)
F27 0.111(2) 0.0610(15) 0.0916(19) -0.0154(13) -0.0604(17) -0.0151(14)
F28 0.129(2) 0.0498(15) 0.0618(16) 0.0057(12) 0.0102(15) 0.0111(15)
F29 0.0527(16) 0.138(3) 0.109(2) 0.052(2) -0.0023(15) -0.0102(16)
F30 0.164(3) 0.102(2) 0.0367(14) -0.0048(14) -0.0117(16) -0.047(2)
F31 0.062(5) 0.062(4) 0.126(7) -0.016(4) -0.023(5) -0.019(3)
F32 0.042(4) 0.095(6) 0.186(10) 0.010(7) -0.047(6) 0.008(4)
F33 0.072(6) 0.145(8) 0.101(5) 0.003(5) -0.011(4) -0.041(6)
F31A 0.040(2) 0.079(3) 0.117(5) -0.023(3) 0.002(3) 0.006(2)
F32A 0.046(3) 0.067(3) 0.185(6) 0.025(4) -0.030(4) -0.009(2)
F33A 0.066(3) 0.178(6) 0.127(4) -0.063(4) -0.030(3) -0.042(4)
F34 0.092(6) 0.038(4) 0.093(6) 0.005(3) -0.046(5) -0.005(4)
F35 0.080(4) 0.054(5) 0.183(9) 0.027(6) -0.046(5) 0.016(3)
F36 0.155(8) 0.066(5) 0.062(4) -0.006(4) -0.015(5) -0.008(7)
F34A 0.105(4) 0.074(3) 0.093(4) 0.028(3) -0.066(3) -0.006(3)
F35A 0.079(3) 0.065(3) 0.112(4) 0.028(3) -0.015(3) -0.001(3)
F36A 0.198(7) 0.046(3) 0.071(3) -0.017(2) -0.042(5) 0.023(5)
F37 0.110(4) 0.073(3) 0.088(3) -0.011(2) -0.064(3) 0.032(3)
F38 0.094(3) 0.119(4) 0.085(3) -0.011(3) -0.032(2) 0.066(3)
F39 0.100(4) 0.103(4) 0.135(5) 0.068(4) -0.051(3) -0.016(3)
F37A 0.150(9) 0.050(4) 0.102(7) 0.007(4) -0.051(6) 0.034(4)
F38A 0.118(6) 0.085(6) 0.060(4) 0.014(4) -0.029(4) 0.036(5)
F39A 0.087(5) 0.104(7) 0.139(9) 0.029(6) -0.044(5) 0.014(5)
F40 0.142(4) 0.099(4) 0.098(4) -0.045(3) -0.081(3) 0.027(3)
F41 0.159(5) 0.082(3) 0.084(3) -0.029(2) -0.038(3) -0.039(3)
F42 0.114(4) 0.187(6) 0.057(3) -0.061(3) 0.006(2) -0.022(4)
F40A 0.155(9) 0.087(5) 0.083(8) -0.047(5) -0.046(7) 0.027(6)
F41A 0.151(9) 0.095(7) 0.047(4) -0.021(4) -0.034(5) -0.005(6)
F42A 0.104(5) 0.134(10) 0.089(8) -0.043(7) -0.042(5) -0.006(5)
F43 0.053(3) 0.212(9) 0.056(4) 0.022(6) 0.004(3) -0.018(4)
F44 0.065(4) 0.167(6) 0.056(3) 0.029(4) -0.023(3) 0.004(4)
F45 0.144(7) 0.170(7) 0.052(4) -0.026(5) -0.021(5) -0.025(5)
F43A 0.065(4) 0.189(8) 0.043(3) 0.004(6) -0.012(3) 0.001(5)
F44A 0.068(5) 0.202(9) 0.053(4) -0.011(7) 0.006(4) 0.040(5)
F45A 0.134(9) 0.164(6) 0.091(6) 0.051(4) -0.025(6) -0.022(5)
F46 0.057(4) 0.174(10) 0.082(5) 0.040(6) -0.041(4) -0.028(7)
F47 0.075(5) 0.124(6) 0.080(5) -0.015(4) -0.038(4) -0.027(5)
F48 0.038(4) 0.161(11) 0.106(7) -0.018(6) -0.027(4) -0.013(5)
F46A 0.036(4) 0.137(10) 0.092(6) -0.025(6) -0.021(4) 0.007(5)
F47A 0.056(4) 0.129(7) 0.081(5) 0.006(5) -0.035(3) 0.003(5)
F48A 0.106(7) 0.123(8) 0.134(10) -0.044(6) -0.082(7) 0.016(6)
N1 0.0355(14) 0.0372(15) 0.0403(15) -0.0061(12) -0.0088(12) 0.0013(12)
N2 0.0375(14) 0.0341(14) 0.0413(16) -0.0096(12) -0.0066(12) 0.0051(11)
C1 0.0433(19) 0.041(2) 0.057(2) -0.0129(17) -0.0087(17) 0.0085(15)
C2 0.0330(16) 0.0456(19) 0.0365(18) -0.0088(15) -0.0109(14) 0.0072(14)
C3 0.0351(17) 0.045(2) 0.0416(19) -0.0101(15) -0.0056(14) 0.0052(15)
C4 0.0324(16) 0.0439(19) 0.0400(18) -0.0058(15) -0.0104(14) 0.0014(14)
C5 0.0419(19) 0.0413(19) 0.048(2) -0.0057(16) -0.0042(16) -0.0001(15)
C6 0.045(2) 0.052(2) 0.048(2) 0.0019(17) -0.0001(16) -0.0043(17)
C7 0.043(2) 0.050(2) 0.074(3) 0.008(2) 0.0105(19) 0.0000(17)
C8 0.052(2) 0.047(2) 0.070(3) -0.015(2) 0.009(2) -0.0086(18)
C9 0.048(2) 0.056(2) 0.060(2) -0.0128(19) -0.0055(18) -0.0120(18)
C10 0.043(2) 0.060(3) 0.072(3) -0.004(2) 0.0067(19) -0.0054(18)
C11 0.071(3) 0.083(3) 0.050(2) 0.007(2) -0.013(2) -0.011(2)
C12 0.076(3) 0.059(3) 0.106(4) 0.026(3) 0.012(3) 0.013(2)
C13 0.076(3) 0.057(3) 0.121(4) -0.032(3) 0.019(3) -0.023(2)
C14 0.071(3) 0.087(3) 0.069(3) -0.008(2) -0.021(2) -0.029(3)
C15 0.0423(19) 0.069(3) 0.0365(19) -0.0174(17) -0.0190(15) 0.0043(18)
C16 0.0430(19) 0.064(2) 0.043(2) -0.0117(17) -0.0186(16) -0.0004(17)
C17 0.0421(19) 0.060(2) 0.0408(19) -0.0087(17) -0.0199(15) 0.0028(17)
C18 0.057(2) 0.058(2) 0.042(2) 0.0028(17) -0.0283(18) -0.0032(18)
C19 0.044(2) 0.080(3) 0.0322(18) -0.0026(18) -0.0156(15) -0.0120(19)
C20 0.053(2) 0.083(3) 0.063(3) -0.032(2) -0.019(2) 0.013(2)
C21 0.061(3) 0.064(3) 0.081(3) -0.010(2) -0.020(2) -0.012(2)
C22 0.049(2) 0.082(3) 0.068(3) -0.013(2) -0.027(2) 0.014(2)
C23 0.093(4) 0.065(3) 0.095(4) 0.015(3) -0.050(3) -0.006(3)
C24 0.061(3) 0.117(4) 0.047(2) 0.007(2) -0.013(2) -0.024(3)
C25 0.043(2) 0.083(3) 0.040(2) -0.009(2) 0.0005(16) 0.0099(19)
C26 0.0387(19) 0.064(2) 0.048(2) -0.0123(18) -0.0021(16) 0.0077(17)
C27 0.0346(18) 0.056(2) 0.047(2) -0.0028(17) -0.0012(15) 0.0000(16)
C28 0.0382(19) 0.056(2) 0.058(2) 0.0007(19) 0.0057(17) -0.0040(17)
C29 0.047(2) 0.068(3) 0.053(2) 0.006(2) 0.0074(18) 0.0111(19)
C30 0.079(3) 0.145(5) 0.064(3) -0.036(3) -0.029(3) 0.037(3)
C31 0.066(3) 0.064(3) 0.089(3) -0.025(2) -0.018(2) 0.010(2)
C32 0.055(2) 0.071(3) 0.063(3) -0.007(2) -0.017(2) 0.002(2)
C33 0.055(3) 0.058(3) 0.108(4) -0.019(3) -0.002(2) -0.008(2)
C34 0.084(4) 0.089(4) 0.093(4) 0.027(3) 0.000(3) 0.024(3)
C35 0.050(3) 0.056(3) 0.044(3) -0.002(2) -0.025(2) 0.014(2)
C36 0.045(3) 0.061(3) 0.042(3) -0.005(2) -0.021(2) 0.020(2)
C37 0.044(3) 0.064(4) 0.051(4) 0.001(3) -0.024(3) 0.014(3)
C38 0.057(4) 0.060(3) 0.054(4) -0.007(3) -0.035(3) 0.016(2)
C39 0.056(3) 0.061(3) 0.038(3) -0.004(2) -0.023(2) 0.022(3)
C40 0.082(4) 0.073(4) 0.081(5) 0.016(3) -0.036(4) -0.008(3)
C41 0.078(5) 0.083(4) 0.057(4) -0.018(3) -0.029(3) 0.043(4)
C42 0.048(3) 0.104(5) 0.089(5) 0.024(4) -0.029(3) 0.004(3)
C43 0.123(6) 0.073(4) 0.112(6) -0.020(4) -0.078(5) 0.018(4)
C44 0.090(5) 0.119(6) 0.042(3) -0.004(3) -0.018(3) 0.038(4)
C35A 0.051(6) 0.066(7) 0.044(6) 0.007(5) -0.022(5) 0.005(5)
C36A 0.049(7) 0.057(6) 0.046(6) 0.005(5) -0.026(5) 0.008(5)
C37A 0.041(6) 0.058(6) 0.039(6) 0.003(4) -0.024(4) 0.011(5)
C38A 0.046(6) 0.059(6) 0.038(6) 0.005(4) -0.026(5) 0.012(4)
C39A 0.050(6) 0.065(6) 0.037(5) 0.001(5) -0.021(5) 0.009(5)
C40A 0.071(9) 0.098(10) 0.074(10) 0.031(8) -0.029(7) -0.012(8)
C41A 0.081(11) 0.067(8) 0.086(11) -0.011(7) -0.040(9) 0.012(7)
C42A 0.048(6) 0.078(10) 0.048(7) 0.002(6) -0.019(5) 0.011(6)
C43A 0.073(9) 0.069(7) 0.085(11) 0.003(7) -0.035(8) 0.002(6)
C44A 0.067(9) 0.124(12) 0.045(7) -0.018(7) -0.027(6) 0.018(8)
C45 0.049(2) 0.041(2) 0.048(2) -0.0072(16) -0.0039(16) 0.0063(16)
C46 0.049(2) 0.041(2) 0.051(2) -0.0071(16) -0.0124(17) 0.0104(16)
C47 0.046(2) 0.0401(19) 0.052(2) -0.0154(16) -0.0069(17) 0.0095(15)
C48 0.053(2) 0.044(2) 0.049(2) -0.0153(17) -0.0124(17) 0.0055(17)
C49 0.046(2) 0.0391(19) 0.055(2) -0.0089(16) -0.0115(17) 0.0039(15)
C50 0.061(3) 0.067(3) 0.055(2) 0.000(2) 0.002(2) 0.006(2)
C51 0.070(3) 0.077(3) 0.063(3) -0.008(2) -0.022(2) 0.022(2)
C52 0.057(2) 0.065(3) 0.064(3) -0.021(2) 0.000(2) 0.018(2)
C53 0.075(3) 0.085(3) 0.054(3) -0.021(2) -0.021(2) 0.014(2)
C54 0.047(2) 0.071(3) 0.076(3) -0.012(2) -0.016(2) 0.004(2)
C101 0.0358(14) 0.0379(15) 0.0263(14) -0.0036(12) -0.0093(12) 0.0052(12)
C102 0.034(2) 0.039(2) 0.027(4) 0.000(2) -0.0068(19) 0.0052(17)
C103 0.034(2) 0.044(3) 0.029(3) -0.001(2) -0.0045(19) 0.0053(18)
C104 0.036(3) 0.046(3) 0.030(3) -0.003(2) -0.011(2) 0.0089(19)
C105 0.041(3) 0.037(2) 0.028(3) -0.0027(18) -0.006(2) 0.009(2)
C106 0.040(3) 0.038(2) 0.029(3) -0.004(2) -0.009(3) 0.003(2)
C107 0.0388(18) 0.064(3) 0.057(2) 0.0075(19) -0.0139(16) -0.0010(18)
C108 0.066(3) 0.045(2) 0.052(3) 0.0046(18) -0.027(2) 0.003(2)
C201 0.0358(14) 0.0379(15) 0.0263(14) -0.0036(12) -0.0093(12) 0.0052(12)
C202 0.035(3) 0.039(4) 0.027(5) -0.001(4) -0.007(3) 0.005(3)
C203 0.034(3) 0.044(4) 0.029(5) -0.003(3) -0.008(3) 0.006(3)
C204 0.037(4) 0.042(4) 0.027(5) -0.001(3) -0.011(4) 0.010(3)
C205 0.040(4) 0.040(3) 0.027(4) -0.005(3) -0.010(4) 0.005(3)
C206 0.039(4) 0.039(4) 0.026(4) -0.004(3) -0.010(4) 0.005(3)
C207 0.0388(18) 0.064(3) 0.057(2) 0.0075(19) -0.0139(16) -0.0010(18)
C208 0.066(3) 0.045(2) 0.052(3) 0.0046(18) -0.027(2) 0.003(2)
C109 0.0306(16) 0.0384(18) 0.0391(18) -0.0032(14) -0.0158(13) 0.0060(13)
C110 0.0420(18) 0.0393(19) 0.045(2) 0.0010(15) -0.0180(15) 0.0047(15)
C111 0.051(2) 0.0370(18) 0.054(2) -0.0086(16) -0.0271(17) 0.0058(15)
C112 0.052(2) 0.050(2) 0.040(2) -0.0110(16) -0.0213(16) 0.0147(17)
C113 0.0414(17) 0.0481(18) 0.0351(16) -0.0026(13) -0.0109(13) 0.0099(13)
C114 0.0358(17) 0.0377(18) 0.0401(18) -0.0053(14) -0.0149(14) 0.0032(14)
C115 0.080(3) 0.049(2) 0.071(3) -0.0162(19) -0.035(2) 0.0045(19)
C116 0.0552(14) 0.0606(14) 0.0414(13) 0.0043(11) -0.0070(12) 0.0013(12)
C117 0.0374(17) 0.0439(19) 0.0452(18) -0.0026(15) -0.0095(14) 0.0004(14)
C118 0.042(5) 0.082(6) 0.048(4) -0.001(4) -0.008(3) -0.011(5)
C119 0.047(4) 0.079(5) 0.053(4) -0.003(4) -0.003(3) -0.009(4)
C120 0.044(5) 0.089(8) 0.073(5) 0.000(5) -0.008(4) -0.018(5)
C121 0.041(4) 0.068(7) 0.074(5) -0.002(4) -0.016(4) -0.008(4)
C122 0.039(4) 0.050(6) 0.057(5) -0.004(5) -0.015(4) 0.001(4)
C123 0.066(3) 0.135(5) 0.054(3) 0.008(3) 0.000(2) -0.034(3)
C124 0.053(2) 0.114(4) 0.103(3) 0.013(3) -0.036(2) -0.023(3)
C217 0.0374(17) 0.0439(19) 0.0452(18) -0.0026(15) -0.0095(14) 0.0004(14)
C218 0.037(5) 0.051(6) 0.040(4) -0.007(4) -0.004(4) -0.002(4)
C219 0.048(5) 0.084(7) 0.054(4) 0.003(4) 0.000(4) -0.012(5)
C220 0.045(7) 0.097(11) 0.073(6) 0.003(6) -0.007(5) -0.020(7)
C221 0.040(5) 0.074(9) 0.071(6) 0.003(5) -0.016(4) -0.008(5)
C222 0.040(5) 0.065(10) 0.051(6) 0.001(6) -0.017(4) -0.005(5)
C223 0.066(3) 0.135(5) 0.054(3) 0.008(3) 0.000(2) -0.034(3)
C224 0.053(2) 0.114(4) 0.103(3) 0.013(3) -0.036(2) -0.023(3)
C125 0.0371(14) 0.0440(14) 0.0390(15) -0.0044(12) -0.0086(11) 0.0072(11)
C126 0.037(5) 0.049(4) 0.042(4) -0.005(3) -0.016(4) 0.005(3)
C127 0.044(4) 0.047(4) 0.045(4) -0.003(3) -0.015(3) 0.015(3)
C128 0.0371(14) 0.0440(14) 0.0390(15) -0.0044(12) -0.0086(11) 0.0072(11)
C129 0.045(5) 0.049(4) 0.041(4) -0.012(3) -0.013(3) 0.014(3)
C130 0.036(4) 0.045(4) 0.038(4) -0.008(3) -0.013(3) 0.011(3)
C131 0.078(3) 0.058(2) 0.071(3) -0.009(2) -0.040(2) 0.028(2)
C132 0.078(5) 0.070(5) 0.070(5) -0.040(4) -0.036(4) 0.030(4)
C225 0.0371(14) 0.0440(14) 0.0390(15) -0.0044(12) -0.0086(11) 0.0072(11)
C226 0.037(5) 0.047(4) 0.040(5) -0.006(3) -0.014(4) 0.006(4)
C227 0.045(4) 0.047(4) 0.047(4) -0.006(3) -0.016(3) 0.012(3)
C228 0.0371(14) 0.0440(14) 0.0390(15) -0.0044(12) -0.0086(11) 0.0072(11)
C229 0.044(5) 0.049(5) 0.043(5) -0.010(3) -0.013(4) 0.006(4)
C230 0.040(5) 0.050(4) 0.042(4) -0.007(3) -0.017(4) 0.009(4)
C231 0.078(3) 0.058(2) 0.071(3) -0.009(2) -0.040(2) 0.028(2)
C232 0.082(6) 0.061(5) 0.051(5) -0.016(4) -0.031(4) 0.006(4)
C133 0.0277(15) 0.0394(18) 0.0385(18) -0.0030(14) -0.0121(13) 0.0043(13)
C134 0.0301(16) 0.0401(18) 0.047(2) -0.0037(15) -0.0139(14) 0.0017(13)
C135 0.0345(17) 0.0423(19) 0.050(2) -0.0107(16) -0.0192(15) 0.0061(14)
C136 0.0371(17) 0.047(2) 0.0416(19) -0.0142(16) -0.0158(15) 0.0114(15)
C137 0.0351(17) 0.0446(19) 0.0380(18) -0.0051(15) -0.0095(14) 0.0086(14)
C138 0.0354(17) 0.0373(18) 0.0430(19) -0.0095(15) -0.0125(14) 0.0046(14)
C139 0.045(2) 0.050(2) 0.063(3) -0.0155(19) -0.0206(19) 0.0023(17)
C140 0.050(2) 0.052(2) 0.044(2) -0.0069(17) -0.0092(17) 0.0066(17)
C141 0.0363(12) 0.0410(12) 0.0419(14) -0.0094(10) -0.0154(10) 0.0066(9)
C142 0.035(3) 0.037(4) 0.046(4) -0.009(3) -0.017(3) 0.007(3)
C143 0.038(3) 0.041(3) 0.058(3) -0.008(3) -0.019(3) 0.006(3)
C144 0.0363(12) 0.0410(12) 0.0419(14) -0.0094(10) -0.0154(10) 0.0066(9)
C145 0.044(3) 0.040(3) 0.045(3) -0.007(3) -0.018(3) 0.009(3)
C146 0.039(4) 0.040(3) 0.041(4) -0.008(3) -0.014(3) 0.004(3)
C147 0.038(4) 0.054(4) 0.089(4) -0.006(4) -0.021(3) 0.001(3)
C148 0.066(2) 0.0452(18) 0.050(2) -0.0051(17) -0.0224(19) 0.0096(16)
C241 0.0363(12) 0.0410(12) 0.0419(14) -0.0094(10) -0.0154(10) 0.0066(9)
C242 0.036(2) 0.035(3) 0.049(3) -0.006(2) -0.014(2) 0.004(2)
C243 0.035(2) 0.042(3) 0.056(3) -0.011(2) -0.020(2) 0.006(2)
C244 0.0363(12) 0.0410(12) 0.0419(14) -0.0094(10) -0.0154(10) 0.0066(9)
C245 0.042(3) 0.039(2) 0.040(3) -0.010(2) -0.015(2) 0.007(2)
C246 0.037(3) 0.039(3) 0.039(3) -0.007(2) -0.012(2) 0.004(2)
C247 0.038(3) 0.051(3) 0.093(4) -0.011(3) -0.022(3) 0.003(2)
C248 0.066(2) 0.0452(18) 0.050(2) -0.0051(17) -0.0224(19) 0.0096(16)
C149 0.0293(15) 0.0379(18) 0.0352(17) -0.0057(14) -0.0056(13) 0.0018(13)
C150 0.0352(17) 0.0440(19) 0.0373(18) -0.0053(15) -0.0087(14) 0.0047(14)
C151 0.0476(19) 0.0430(19) 0.0433(19) -0.0021(15) -0.0079(15) 0.0078(15)
C152 0.059(2) 0.0378(19) 0.050(2) -0.0087(16) -0.0038(18) 0.0085(17)
C153 0.052(2) 0.046(2) 0.0403(19) -0.0100(15) -0.0073(16) 0.0003(16)
C154 0.0385(17) 0.045(2) 0.0376(18) -0.0061(15) -0.0068(14) 0.0025(15)
C155 0.078(3) 0.050(2) 0.061(2) 0.0012(18) -0.020(2) 0.0190(19)
C156 0.087(3) 0.063(2) 0.053(2) -0.0217(19) -0.020(2) 0.004(2)
C157 0.0343(15) 0.0354(17) 0.0419(17) -0.0015(13) -0.0127(13) -0.0002(13)
C158 0.034(5) 0.050(7) 0.042(4) 0.002(4) -0.011(3) 0.000(5)
C159 0.038(5) 0.055(6) 0.045(4) 0.006(3) -0.007(3) 0.001(4)
C160 0.037(6) 0.085(10) 0.056(5) 0.012(5) -0.007(4) -0.013(5)
C161 0.037(4) 0.053(6) 0.059(5) 0.006(4) -0.018(3) -0.005(4)
C162 0.038(4) 0.042(6) 0.042(5) 0.003(4) -0.014(3) -0.002(4)
C163 0.056(2) 0.135(4) 0.047(2) 0.013(2) -0.0049(18) -0.005(2)
C164 0.040(2) 0.101(5) 0.068(3) -0.006(3) -0.0192(18) -0.005(3)
C257 0.0343(15) 0.0354(17) 0.0419(17) -0.0015(13) -0.0127(13) -0.0002(13)
C258 0.038(5) 0.056(7) 0.044(4) 0.002(4) -0.013(3) -0.002(5)
C259 0.042(5) 0.085(7) 0.048(4) 0.006(4) -0.006(3) -0.004(5)
C260 0.036(5) 0.066(7) 0.053(5) -0.001(4) -0.005(4) -0.001(5)
C261 0.036(4) 0.059(6) 0.054(5) -0.006(4) -0.011(3) -0.004(4)
C262 0.036(4) 0.051(6) 0.046(5) -0.003(5) -0.011(4) 0.001(4)
C263 0.056(2) 0.135(4) 0.047(2) 0.013(2) -0.0049(18) -0.005(2)
C264 0.040(2) 0.101(5) 0.068(3) -0.006(3) -0.0192(18) -0.005(3)
B1 0.0346(19) 0.041(2) 0.034(2) -0.0023(16) -0.0130(15) 0.0038(16)
B2 0.0323(18) 0.036(2) 0.040(2) -0.0031(16) -0.0091(15) 0.0005(15)
C1_1 0.126(7) 0.097(5) 0.052(5) -0.028(4) 0.004(4) 0.013(5)
C2_1 0.122(7) 0.089(5) 0.073(6) -0.020(4) 0.001(5) 0.028(5)
C3_1 0.106(7) 0.113(6) 0.090(8) -0.015(5) -0.013(6) 0.016(5)
C4_1 0.120(9) 0.103(7) 0.125(10) -0.003(6) -0.013(7) -0.014(6)
C5_1 0.124(8) 0.081(6) 0.106(8) 0.007(5) -0.001(6) -0.001(5)
C6_1 0.134(8) 0.113(6) 0.063(6) -0.004(5) 0.008(6) 0.011(5)
F1_1 0.207(10) 0.164(7) 0.149(7) -0.069(6) -0.054(7) -0.007(6)
F2_1 0.292(11) 0.092(4) 0.159(7) -0.019(4) -0.031(7) 0.080(5)
C1_2 0.154(9) 0.129(8) 0.091(7) -0.034(6) -0.032(6) 0.024(6)
C2_2 0.159(9) 0.126(7) 0.097(7) -0.046(5) -0.031(6) 0.028(6)
C3_2 0.152(9) 0.127(8) 0.100(7) -0.028(6) -0.028(7) 0.009(7)
C4_2 0.149(9) 0.128(8) 0.089(8) -0.021(6) -0.018(7) 0.003(7)
C5_2 0.142(9) 0.122(8) 0.092(8) -0.013(6) -0.017(7) -0.008(7)
C6_2 0.146(9) 0.109(8) 0.092(7) -0.012(6) -0.021(7) 0.007(7)
F1_2 0.212(10) 0.220(11) 0.105(7) -0.060(6) -0.055(7) 0.062(8)
F2_2 0.240(13) 0.162(8) 0.169(9) -0.096(7) -0.088(9) 0.049(8)

loop_
_atom_type_symbol
_atom_type_description
_atom_type_scat_dispersion_real
_atom_type_scat_dispersion_imag
_atom_type_scat_source
C C 0.0033 0.0016 'International Tables Vol C Tables 4.2.6.8 and 6.1.1.4'
H H 0.0000 0.0000 'International Tables Vol C Tables 4.2.6.8 and 6.1.1.4'
B B 0.0013 0.0007 'International Tables Vol C Tables 4.2.6.8 and 6.1.1.4'
F F 0.0171 0.0103 'International Tables Vol C Tables 4.2.6.8 and 6.1.1.4'
Ga Ga 0.2307 1.6083 'International Tables Vol C Tables 4.2.6.8 and 6.1.1.4'
N N 0.0061 0.0033 'International Tables Vol C Tables 4.2.6.8 and 6.1.1.4'
Ni Ni 0.3393 1.1124 'International Tables Vol C Tables 4.2.6.8 and 6.1.1.4'

loop_
_citation_id
_citation_doi
_citation_year
1 10.1021/acs.inorgchem.5c02296 2025

loop_
_geom_angle_atom_site_label_1
_geom_angle_atom_site_label_2
_geom_angle_atom_site_label_3
_geom_angle
_geom_angle_site_symmetry_1
_geom_angle_site_symmetry_3
_geom_angle_publ_flag
N2 Ga1 N1 93.31(11) . . ?
N2 Ga1 Ni1 140.10(8) . . ?
N1 Ga1 Ni1 126.59(8) . . ?
N2 Ga1 Ga2 130.19(8) . . ?
N1 Ga1 Ga2 100.95(8) . . ?
Ni1 Ga1 Ga2 50.51(2) . . ?
N2 Ga1 Ga4 130.93(8) . . ?
N1 Ga1 Ga4 100.77(8) . . ?
Ni1 Ga1 Ga4 49.319(17) . . ?
Ga2 Ga1 Ga4 92.984(18) . . ?
C17 Ga2 C16 38.27(14) . . ?
C17 Ga2 Ni1 150.68(10) . . ?
C16 Ga2 Ni1 158.18(11) . . ?
C17 Ga2 C18 37.10(13) . . ?
C16 Ga2 C18 62.15(14) . . ?
Ni1 Ga2 C18 138.87(10) . . ?
C17 Ga2 C15 61.64(13) . . ?
C16 Ga2 C15 36.79(13) . . ?
Ni1 Ga2 C15 147.65(9) . . ?
C18 Ga2 C15 60.08(14) . . ?
C17 Ga2 C19 60.92(13) . . ?
C16 Ga2 C19 60.73(13) . . ?
Ni1 Ga2 C19 137.86(9) . . ?
C18 Ga2 C19 35.86(14) . . ?
C15 Ga2 C19 35.16(14) . . ?
C17 Ga2 Ga1 149.54(10) . . ?
C16 Ga2 Ga1 136.41(10) . . ?
Ni1 Ga2 Ga1 50.518(15) . . ?
C18 Ga2 Ga1 113.23(10) . . ?
C15 Ga2 Ga1 100.91(9) . . ?
C19 Ga2 Ga1 90.17(9) . . ?
C26 Ga3 C28 61.72(14) . . ?
C26 Ga3 C29 61.35(15) . . ?
C28 Ga3 C29 36.89(15) . . ?
C26 Ga3 C27 36.91(13) . . ?
C28 Ga3 C27 36.89(14) . . ?
C29 Ga3 C27 61.32(14) . . ?
C26 Ga3 C25 36.52(14) . . ?
C28 Ga3 C25 61.38(15) . . ?
C29 Ga3 C25 36.64(15) . . ?
C27 Ga3 C25 61.09(14) . . ?
C26 Ga3 Ni1 139.76(11) . . ?
C28 Ga3 Ni1 155.62(11) . . ?
C29 Ga3 Ni1 150.55(10) . . ?
C27 Ga3 Ni1 147.91(10) . . ?
C25 Ga3 Ni1 141.41(11) . . ?
C35A Ga4 C39A 38.8(5) . . ?
C35A Ga4 C36A 38.0(5) . . ?
C39A Ga4 C36A 63.1(6) . . ?
C39 Ga4 C38 36.6(2) . . ?
C35A Ga4 Ni1 160.1(4) . . ?
C39A Ga4 Ni1 149.2(5) . . ?
C36A Ga4 Ni1 147.5(5) . . ?
C39 Ga4 Ni1 156.21(14) . . ?
C38 Ga4 Ni1 144.31(17) . . ?
C39 Ga4 C35 37.1(2) . . ?
C38 Ga4 C35 61.1(2) . . ?
Ni1 Ga4 C35 154.47(16) . . ?
C39 Ga4 C37 60.2(2) . . ?
C38 Ga4 C37 36.0(2) . . ?
Ni1 Ga4 C37 138.24(19) . . ?
C35 Ga4 C37 60.0(2) . . ?
C39 Ga4 C36 60.7(2) . . ?
C38 Ga4 C36 60.2(2) . . ?
Ni1 Ga4 C36 142.82(18) . . ?
C35 Ga4 C36 36.2(2) . . ?
C37 Ga4 C36 35.4(2) . . ?
C35A Ga4 C37A 61.7(6) . . ?
C39A Ga4 C37A 61.2(6) . . ?
C36A Ga4 C37A 35.9(5) . . ?
Ni1 Ga4 C37A 136.0(5) . . ?
C35A Ga4 C38A 61.4(5) . . ?
C39A Ga4 C38A 36.4(4) . . ?
C36A Ga4 C38A 59.8(6) . . ?
Ni1 Ga4 C38A 137.5(4) . . ?
C37A Ga4 C38A 35.1(4) . . ?
C35A Ga4 Ga1 143.5(5) . . ?
C39A Ga4 Ga1 140.7(5) . . ?
C36A Ga4 Ga1 105.5(5) . . ?
C39 Ga4 Ga1 152.19(17) . . ?
C38 Ga4 Ga1 119.4(2) . . ?
Ni1 Ga4 Ga1 49.242(18) . . ?
C35 Ga4 Ga1 130.52(18) . . ?
C37 Ga4 Ga1 91.99(19) . . ?
C36 Ga4 Ga1 97.20(18) . . ?
C37A Ga4 Ga1 87.3(5) . . ?
C38A Ga4 Ga1 104.5(4) . . ?
C47 Ga5 C48 36.35(13) . . ?
C47 Ga5 C46 36.07(13) . . ?
C48 Ga5 C46 60.30(13) . . ?
C47 Ga5 Ni1 162.12(10) . . ?
C48 Ga5 Ni1 147.24(10) . . ?
C46 Ga5 Ni1 152.12(9) . . ?
C47 Ga5 C45 60.08(13) . . ?
C48 Ga5 C45 60.12(13) . . ?
C46 Ga5 C45 35.99(12) . . ?
Ni1 Ga5 C45 137.19(9) . . ?
C47 Ga5 C49 60.31(13) . . ?
C48 Ga5 C49 36.20(13) . . ?
C46 Ga5 C49 60.07(13) . . ?
Ni1 Ga5 C49 134.93(9) . . ?
C45 Ga5 C49 35.89(13) . . ?
Ga2 Ni1 Ga1 78.98(2) . . ?
Ga2 Ni1 Ga4 138.20(3) . . ?
Ga1 Ni1 Ga4 81.44(3) . . ?
Ga2 Ni1 Ga3 91.73(3) . . ?
Ga1 Ni1 Ga3 157.10(3) . . ?
Ga4 Ni1 Ga3 92.28(3) . . ?
Ga2 Ni1 Ga5 108.70(2) . . ?
Ga1 Ni1 Ga5 101.37(2) . . ?
Ga4 Ni1 Ga5 111.18(2) . . ?
Ga3 Ni1 Ga5 101.44(2) . . ?
C2 N1 Ga1 127.7(2) . . ?
C2 N1 H1 116.1 . . ?
Ga1 N1 H1 116.1 . . ?
C4 N2 Ga1 127.2(2) . . ?
C4 N2 H2 116.4 . . ?
Ga1 N2 H2 116.4 . . ?
C2 C1 H1A 109.5 . . ?
C2 C1 H1B 109.5 . . ?
H1A C1 H1B 109.5 . . ?
C2 C1 H1C 109.5 . . ?
H1A C1 H1C 109.5 . . ?
H1B C1 H1C 109.5 . . ?
N1 C2 C3 121.9(3) . . ?
N1 C2 C1 118.2(3) . . ?
C3 C2 C1 119.9(3) . . ?
C4 C3 C2 127.5(3) . . ?
C4 C3 H3 116.2 . . ?
C2 C3 H3 116.2 . . ?
N2 C4 C3 122.3(3) . . ?
N2 C4 C5 116.6(3) . . ?
C3 C4 C5 121.0(3) . . ?
C6 C5 C9 102.3(3) . . ?
C6 C5 C4 109.9(3) . . ?
C9 C5 C4 111.1(3) . . ?
C6 C5 C10 109.9(3) . . ?
C9 C5 C10 109.0(3) . . ?
C4 C5 C10 114.0(3) . . ?
C7 C6 C11 129.5(4) . . ?
C7 C6 C5 108.9(4) . . ?
C11 C6 C5 121.3(3) . . ?
C6 C7 C8 109.9(4) . . ?
C6 C7 C12 127.2(5) . . ?
C8 C7 C12 122.9(4) . . ?
C9 C8 C7 109.5(4) . . ?
C9 C8 C13 127.3(5) . . ?
C7 C8 C13 123.1(4) . . ?
C8 C9 C14 129.7(4) . . ?
C8 C9 C5 109.3(4) . . ?
C14 C9 C5 120.9(4) . . ?
C5 C10 H10A 109.5 . . ?
C5 C10 H10B 109.5 . . ?
H10A C10 H10B 109.5 . . ?
C5 C10 H10C 109.5 . . ?
H10A C10 H10C 109.5 . . ?
H10B C10 H10C 109.5 . . ?
C6 C11 H11A 109.5 . . ?
C6 C11 H11B 109.5 . . ?
H11A C11 H11B 109.5 . . ?
C6 C11 H11C 109.5 . . ?
H11A C11 H11C 109.5 . . ?
H11B C11 H11C 109.5 . . ?
C7 C12 H12A 109.5 . . ?
C7 C12 H12B 109.5 . . ?
H12A C12 H12B 109.5 . . ?
C7 C12 H12C 109.5 . . ?
H12A C12 H12C 109.5 . . ?
H12B C12 H12C 109.5 . . ?
C8 C13 H13A 109.5 . . ?
C8 C13 H13B 109.5 . . ?
H13A C13 H13B 109.5 . . ?
C8 C13 H13C 109.5 . . ?
H13A C13 H13C 109.5 . . ?
H13B C13 H13C 109.5 . . ?
C9 C14 H14A 109.5 . . ?
C9 C14 H14B 109.5 . . ?
H14A C14 H14B 109.5 . . ?
C9 C14 H14C 109.5 . . ?
H14A C14 H14C 109.5 . . ?
H14B C14 H14C 109.5 . . ?
C19 C15 C16 108.9(3) . . ?
C19 C15 C20 125.2(4) . . ?
C16 C15 C20 125.6(4) . . ?
C19 C15 Ga2 74.1(2) . . ?
C16 C15 Ga2 67.72(19) . . ?
C20 C15 Ga2 128.7(3) . . ?
C15 C16 C17 107.1(3) . . ?
C15 C16 C21 126.3(4) . . ?
C17 C16 C21 126.3(3) . . ?
C15 C16 Ga2 75.49(19) . . ?
C17 C16 Ga2 70.43(19) . . ?
C21 C16 Ga2 124.4(3) . . ?
C18 C17 C16 107.7(3) . . ?
C18 C17 C22 126.4(4) . . ?
C16 C17 C22 125.6(4) . . ?
C18 C17 Ga2 74.66(19) . . ?
C16 C17 Ga2 71.29(19) . . ?
C22 C17 Ga2 125.1(3) . . ?
C17 C18 C19 108.1(3) . . ?
C17 C18 C23 125.3(4) . . ?
C19 C18 C23 126.5(4) . . ?
C17 C18 Ga2 68.25(19) . . ?
C19 C18 Ga2 74.8(2) . . ?
C23 C18 Ga2 125.5(3) . . ?
C15 C19 C18 108.2(3) . . ?
C15 C19 C24 126.5(4) . . ?
C18 C19 C24 125.2(4) . . ?
C15 C19 Ga2 70.8(2) . . ?
C18 C19 Ga2 69.3(2) . . ?
C24 C19 Ga2 128.0(2) . . ?
C15 C20 H20A 109.5 . . ?
C15 C20 H20B 109.5 . . ?
H20A C20 H20B 109.5 . . ?
C15 C20 H20C 109.5 . . ?
H20A C20 H20C 109.5 . . ?
H20B C20 H20C 109.5 . . ?
C16 C21 H21A 109.5 . . ?
C16 C21 H21B 109.5 . . ?
H21A C21 H21B 109.5 . . ?
C16 C21 H21C 109.5 . . ?
H21A C21 H21C 109.5 . . ?
H21B C21 H21C 109.5 . . ?
C17 C22 H22A 109.5 . . ?
C17 C22 H22B 109.5 . . ?
H22A C22 H22B 109.5 . . ?
C17 C22 H22C 109.5 . . ?
H22A C22 H22C 109.5 . . ?
H22B C22 H22C 109.5 . . ?
C18 C23 H23A 109.5 . . ?
C18 C23 H23B 109.5 . . ?
H23A C23 H23B 109.5 . . ?
C18 C23 H23C 109.5 . . ?
H23A C23 H23C 109.5 . . ?
H23B C23 H23C 109.5 . . ?
C19 C24 H24A 109.5 . . ?
C19 C24 H24B 109.5 . . ?
H24A C24 H24B 109.5 . . ?
C19 C24 H24C 109.5 . . ?
H24A C24 H24C 109.5 . . ?
H24B C24 H24C 109.5 . . ?
C26 C25 C29 108.4(4) . . ?
C26 C25 C30 124.5(4) . . ?
C29 C25 C30 127.0(4) . . ?
C26 C25 Ga3 71.1(2) . . ?
C29 C25 Ga3 71.5(2) . . ?
C30 C25 Ga3 125.9(3) . . ?
C25 C26 C27 108.1(4) . . ?
C25 C26 C31 126.6(4) . . ?
C27 C26 C31 125.3(4) . . ?
C25 C26 Ga3 72.4(2) . . ?
C27 C26 Ga3 72.1(2) . . ?
C31 C26 Ga3 122.9(3) . . ?
C26 C27 C28 107.9(3) . . ?
C26 C27 C32 125.1(4) . . ?
C28 C27 C32 126.8(4) . . ?
C26 C27 Ga3 71.0(2) . . ?
C28 C27 Ga3 71.3(2) . . ?
C32 C27 Ga3 127.6(3) . . ?
C29 C28 C27 107.6(4) . . ?
C29 C28 C33 125.5(4) . . ?
C27 C28 C33 126.7(4) . . ?
C29 C28 Ga3 71.8(2) . . ?
C27 C28 Ga3 71.8(2) . . ?
C33 C28 Ga3 126.5(3) . . ?
C25 C29 C28 108.0(4) . . ?
C25 C29 C34 127.6(4) . . ?
C28 C29 C34 124.2(4) . . ?
C25 C29 Ga3 71.8(2) . . ?
C28 C29 Ga3 71.4(2) . . ?
C34 C29 Ga3 126.8(3) . . ?
C25 C30 H30A 109.5 . . ?
C25 C30 H30B 109.5 . . ?
H30A C30 H30B 109.5 . . ?
C25 C30 H30C 109.5 . . ?
H30A C30 H30C 109.5 . . ?
H30B C30 H30C 109.5 . . ?
C26 C31 H31A 109.5 . . ?
C26 C31 H31B 109.5 . . ?
H31A C31 H31B 109.5 . . ?
C26 C31 H31C 109.5 . . ?
H31A C31 H31C 109.5 . . ?
H31B C31 H31C 109.5 . . ?
C27 C32 H32A 109.5 . . ?
C27 C32 H32B 109.5 . . ?
H32A C32 H32B 109.5 . . ?
C27 C32 H32C 109.5 . . ?
H32A C32 H32C 109.5 . . ?
H32B C32 H32C 109.5 . . ?
C28 C33 H33A 109.5 . . ?
C28 C33 H33B 109.5 . . ?
H33A C33 H33B 109.5 . . ?
C28 C33 H33C 109.5 . . ?
H33A C33 H33C 109.5 . . ?
H33B C33 H33C 109.5 . . ?
C29 C34 H34A 109.5 . . ?
C29 C34 H34B 109.5 . . ?
H34A C34 H34B 109.5 . . ?
C29 C34 H34C 109.5 . . ?
H34A C34 H34C 109.5 . . ?
H34B C34 H34C 109.5 . . ?
C36 C35 C39 107.3(6) . . ?
C36 C35 C40 126.0(7) . . ?
C39 C35 C40 126.1(7) . . ?
C36 C35 Ga4 73.5(4) . . ?
C39 C35 Ga4 70.5(3) . . ?
C40 C35 Ga4 128.1(4) . . ?
C37 C36 C35 108.0(6) . . ?
C37 C36 C41 127.8(7) . . ?
C35 C36 C41 123.8(7) . . ?
C37 C36 Ga4 72.2(5) . . ?
C35 C36 Ga4 70.3(4) . . ?
C41 C36 Ga4 129.1(6) . . ?
C36 C37 C38 108.8(6) . . ?
C36 C37 C42 125.9(7) . . ?
C38 C37 C42 125.3(7) . . ?
C36 C37 Ga4 72.4(5) . . ?
C38 C37 Ga4 69.9(4) . . ?
C42 C37 Ga4 123.8(6) . . ?
C39 C38 C37 108.1(5) . . ?
C39 C38 C43 124.9(8) . . ?
C37 C38 C43 126.7(8) . . ?
C39 C38 Ga4 71.5(3) . . ?
C37 C38 Ga4 74.1(4) . . ?
C43 C38 Ga4 124.8(4) . . ?
C38 C39 C35 107.8(5) . . ?
C38 C39 C44 126.9(8) . . ?
C35 C39 C44 124.9(8) . . ?
C38 C39 Ga4 72.0(3) . . ?
C35 C39 Ga4 72.4(3) . . ?
C44 C39 Ga4 127.0(4) . . ?
C35 C40 H40A 109.5 . . ?
C35 C40 H40B 109.5 . . ?
H40A C40 H40B 109.5 . . ?
C35 C40 H40C 109.5 . . ?
H40A C40 H40C 109.5 . . ?
H40B C40 H40C 109.5 . . ?
C36 C41 H41A 109.5 . . ?
C36 C41 H41B 109.5 . . ?
H41A C41 H41B 109.5 . . ?
C36 C41 H41C 109.5 . . ?
H41A C41 H41C 109.5 . . ?
H41B C41 H41C 109.5 . . ?
C37 C42 H42A 109.5 . . ?
C37 C42 H42B 109.5 . . ?
H42A C42 H42B 109.5 . . ?
C37 C42 H42C 109.5 . . ?
H42A C42 H42C 109.5 . . ?
H42B C42 H42C 109.5 . . ?
C38 C43 H43A 109.5 . . ?
C38 C43 H43B 109.5 . . ?
H43A C43 H43B 109.5 . . ?
C38 C43 H43C 109.5 . . ?
H43A C43 H43C 109.5 . . ?
H43B C43 H43C 109.5 . . ?
C39 C44 H44A 109.5 . . ?
C39 C44 H44B 109.5 . . ?
H44A C44 H44B 109.5 . . ?
C39 C44 H44C 109.5 . . ?
H44A C44 H44C 109.5 . . ?
H44B C44 H44C 109.5 . . ?
C36A C35A C39A 107.3(11) . . ?
C36A C35A C40A 123.3(17) . . ?
C39A C35A C40A 129.4(17) . . ?
C36A C35A Ga4 74.4(13) . . ?
C39A C35A Ga4 71.6(10) . . ?
C40A C35A Ga4 120.7(13) . . ?
C37A C36A C35A 108.1(12) . . ?
C37A C36A C41A 125.2(17) . . ?
C35A C36A C41A 126.7(16) . . ?
C37A C36A Ga4 75.4(14) . . ?
C35A C36A Ga4 67.6(12) . . ?
C41A C36A Ga4 122.7(17) . . ?
C38A C37A C36A 108.3(12) . . ?
C38A C37A C42A 124.0(15) . . ?
C36A C37A C42A 127.0(16) . . ?
C38A C37A Ga4 72.7(11) . . ?
C36A C37A Ga4 68.7(14) . . ?
C42A C37A Ga4 131.4(15) . . ?
C37A C38A C39A 109.0(12) . . ?
C37A C38A C43A 128.4(16) . . ?
C39A C38A C43A 122.3(17) . . ?
C37A C38A Ga4 72.2(11) . . ?
C39A C38A Ga4 65.8(9) . . ?
C43A C38A Ga4 131.7(12) . . ?
C38A C39A C35A 107.1(11) . . ?
C38A C39A C44A 131.1(18) . . ?
C35A C39A C44A 120.1(17) . . ?
C38A C39A Ga4 77.8(10) . . ?
C35A C39A Ga4 69.6(10) . . ?
C44A C39A Ga4 128.5(12) . . ?
C35A C40A H40D 109.5 . . ?
C35A C40A H40E 109.5 . . ?
H40D C40A H40E 109.5 . . ?
C35A C40A H40F 109.5 . . ?
H40D C40A H40F 109.5 . . ?
H40E C40A H40F 109.5 . . ?
C36A C41A H41D 109.5 . . ?
C36A C41A H41E 109.5 . . ?
H41D C41A H41E 109.5 . . ?
C36A C41A H41F 109.5 . . ?
H41D C41A H41F 109.5 . . ?
H41E C41A H41F 109.5 . . ?
C37A C42A H42D 109.5 . . ?
C37A C42A H42E 109.5 . . ?
H42D C42A H42E 109.5 . . ?
C37A C42A H42F 109.5 . . ?
H42D C42A H42F 109.5 . . ?
H42E C42A H42F 109.5 . . ?
C38A C43A H43D 109.5 . . ?
C38A C43A H43E 109.5 . . ?
H43D C43A H43E 109.5 . . ?
C38A C43A H43F 109.5 . . ?
H43D C43A H43F 109.5 . . ?
H43E C43A H43F 109.5 . . ?
C39A C44A H44D 109.5 . . ?
C39A C44A H44E 109.5 . . ?
H44D C44A H44E 109.5 . . ?
C39A C44A H44F 109.5 . . ?
H44D C44A H44F 109.5 . . ?
H44E C44A H44F 109.5 . . ?
C49 C45 C46 108.3(3) . . ?
C49 C45 C50 126.1(3) . . ?
C46 C45 C50 125.4(3) . . ?
C49 C45 Ga5 72.1(2) . . ?
C46 C45 Ga5 71.7(2) . . ?
C50 C45 Ga5 125.9(3) . . ?
C47 C46 C45 108.1(3) . . ?
C47 C46 C51 125.4(3) . . ?
C45 C46 C51 126.2(4) . . ?
C47 C46 Ga5 71.8(2) . . ?
C45 C46 Ga5 72.3(2) . . ?
C51 C46 Ga5 126.8(3) . . ?
C46 C47 C48 107.9(3) . . ?
C46 C47 C52 125.2(3) . . ?
C48 C47 C52 126.4(3) . . ?
C46 C47 Ga5 72.16(19) . . ?
C48 C47 Ga5 71.83(19) . . ?
C52 C47 Ga5 127.7(3) . . ?
C49 C48 C47 107.9(3) . . ?
C49 C48 C53 126.1(4) . . ?
C47 C48 C53 126.0(3) . . ?
C49 C48 Ga5 72.5(2) . . ?
C47 C48 Ga5 71.82(19) . . ?
C53 C48 Ga5 124.4(3) . . ?
C45 C49 C48 107.8(3) . . ?
C45 C49 C54 126.5(3) . . ?
C48 C49 C54 125.7(4) . . ?
C45 C49 Ga5 72.0(2) . . ?
C48 C49 Ga5 71.3(2) . . ?
C54 C49 Ga5 124.4(3) . . ?
C45 C50 H50A 109.5 . . ?
C45 C50 H50B 109.5 . . ?
H50A C50 H50B 109.5 . . ?
C45 C50 H50C 109.5 . . ?
H50A C50 H50C 109.5 . . ?
H50B C50 H50C 109.5 . . ?
C46 C51 H51A 109.5 . . ?
C46 C51 H51B 109.5 . . ?
H51A C51 H51B 109.5 . . ?
C46 C51 H51C 109.5 . . ?
H51A C51 H51C 109.5 . . ?
H51B C51 H51C 109.5 . . ?
C47 C52 H52A 109.5 . . ?
C47 C52 H52B 109.5 . . ?
H52A C52 H52B 109.5 . . ?
C47 C52 H52C 109.5 . . ?
H52A C52 H52C 109.5 . . ?
H52B C52 H52C 109.5 . . ?
C48 C53 H53A 109.5 . . ?
C48 C53 H53B 109.5 . . ?
H53A C53 H53B 109.5 . . ?
C48 C53 H53C 109.5 . . ?
H53A C53 H53C 109.5 . . ?
H53B C53 H53C 109.5 . . ?
C49 C54 H54A 109.5 . . ?
C49 C54 H54B 109.5 . . ?
H54A C54 H54B 109.5 . . ?
C49 C54 H54C 109.5 . . ?
H54A C54 H54C 109.5 . . ?
H54B C54 H54C 109.5 . . ?
C106 C101 C102 114.9(5) . . ?
C106 C101 B1 124.6(4) . . ?
C102 C101 B1 119.9(4) . . ?
C103 C102 C101 122.9(6) . . ?
C103 C102 H102 118.6 . . ?
C101 C102 H102 118.6 . . ?
C104 C103 C102 120.8(6) . . ?
C104 C103 C107 117.6(6) . . ?
C102 C103 C107 121.5(5) . . ?
C105 C104 C103 117.5(6) . . ?
C105 C104 H104 121.2 . . ?
C103 C104 H104 121.2 . . ?
C104 C105 C106 121.6(5) . . ?
C104 C105 C108 119.1(5) . . ?
C106 C105 C108 119.2(5) . . ?
C105 C106 C101 121.9(6) . . ?
C105 C106 H106 119.0 . . ?
C101 C106 H106 119.0 . . ?
F3 C107 F1 104.0(6) . . ?
F3 C107 F2 106.7(6) . . ?
F1 C107 F2 109.4(6) . . ?
F3 C107 C103 112.8(8) . . ?
F1 C107 C103 110.9(6) . . ?
F2 C107 C103 112.5(6) . . ?
F5 C108 F4 107.0(6) . . ?
F5 C108 F6 104.7(5) . . ?
F4 C108 F6 104.9(6) . . ?
F5 C108 C105 112.9(6) . . ?
F4 C108 C105 114.8(7) . . ?
F6 C108 C105 111.8(5) . . ?
C202 C201 C206 117.1(13) . . ?
C202 C201 B1 123.9(10) . . ?
C206 C201 B1 118.9(9) . . ?
C201 C202 C203 121.9(15) . . ?
C201 C202 H202 119.1 . . ?
C203 C202 H202 119.1 . . ?
C204 C203 C202 119.8(14) . . ?
C204 C203 C207 124.5(14) . . ?
C202 C203 C207 115.7(13) . . ?
C203 C204 C205 118.8(14) . . ?
C203 C204 H204 120.6 . . ?
C205 C204 H204 120.6 . . ?
C204 C205 C206 121.6(13) . . ?
C204 C205 C208 118.7(13) . . ?
C206 C205 C208 119.8(12) . . ?
C205 C206 C201 120.3(14) . . ?
C205 C206 H206 119.8 . . ?
C201 C206 H206 119.8 . . ?
F1A C207 F3A 105.2(13) . . ?
F1A C207 F2A 99.9(13) . . ?
F3A C207 F2A 100.1(13) . . ?
F1A C207 C203 113.5(17) . . ?
F3A C207 C203 118(2) . . ?
F2A C207 C203 117.1(14) . . ?
F6A C208 F4A 108.6(13) . . ?
F6A C208 F5A 105.5(13) . . ?
F4A C208 F5A 106.0(15) . . ?
F6A C208 C205 110.9(14) . . ?
F4A C208 C205 114.0(12) . . ?
F5A C208 C205 111.4(18) . . ?
C110 C109 C114 115.6(3) . . ?
C110 C109 B1 120.3(3) . . ?
C114 C109 B1 123.9(3) . . ?
C111 C110 C109 122.9(3) . . ?
C111 C110 H110 118.5 . . ?
C109 C110 H110 118.5 . . ?
C110 C111 C112 120.3(3) . . ?
C110 C111 C115 121.0(3) . . ?
C112 C111 C115 118.7(3) . . ?
C113 C112 C111 118.6(3) . . ?
C113 C112 H112 120.7 . . ?
C111 C112 H112 120.7 . . ?
C112 C113 C114 120.4(3) . . ?
C112 C113 C116 119.7(3) . . ?
C114 C113 C116 119.9(3) . . ?
C109 C114 C113 122.1(3) . . ?
C109 C114 H114 118.9 . . ?
C113 C114 H114 118.9 . . ?
F8 C115 F9 110.2(9) . . ?
F8A C115 F7A 109.1(6) . . ?
F8A C115 F9A 108.2(8) . . ?
F7A C115 F9A 100.9(7) . . ?
F8 C115 F7 106.1(10) . . ?
F9 C115 F7 100.6(8) . . ?
F8A C115 C111 116.9(6) . . ?
F8 C115 C111 115.3(7) . . ?
F9 C115 C111 112.9(5) . . ?
F7A C115 C111 110.3(5) . . ?
F9A C115 C111 110.2(5) . . ?
F7 C115 C111 110.5(6) . . ?
F12 C116 F10 108.2(6) . . ?
F10A C116 F12A 110.9(14) . . ?
F12 C116 F11 105.4(4) . . ?
F10 C116 F11 104.0(5) . . ?
F10A C116 F11A 104.8(10) . . ?
F12A C116 F11A 100.4(13) . . ?
F10A C116 C113 115.3(9) . . ?
F12 C116 C113 113.3(4) . . ?
F10 C116 C113 113.6(5) . . ?
F12A C116 C113 114.9(15) . . ?
F11 C116 C113 111.7(4) . . ?
F11A C116 C113 108.9(10) . . ?
C122 C117 C118 115.4(10) . . ?
C122 C117 B1 121.6(7) . . ?
C118 C117 B1 123.0(7) . . ?
C119 C118 C117 121.9(11) . . ?
C119 C118 H118 119.0 . . ?
C117 C118 H118 119.0 . . ?
C120 C119 C118 120.9(10) . . ?
C120 C119 C123 119.4(10) . . ?
C118 C119 C123 119.7(9) . . ?
C121 C120 C119 118.4(11) . . ?
C121 C120 H120 120.8 . . ?
C119 C120 H120 120.8 . . ?
C120 C121 C122 120.2(10) . . ?
C120 C121 C124 122.6(10) . . ?
C122 C121 C124 117.2(10) . . ?
C121 C122 C117 123.3(11) . . ?
C121 C122 H122 118.4 . . ?
C117 C122 H122 118.4 . . ?
F15 C123 F13 104.9(9) . . ?
F15 C123 F14 107.6(10) . . ?
F13 C123 F14 106.3(9) . . ?
F15 C123 C119 113.1(7) . . ?
F13 C123 C119 114.2(8) . . ?
F14 C123 C119 110.2(10) . . ?
F17 C124 F16 103.7(10) . . ?
F17 C124 F18 103.9(10) . . ?
F16 C124 F18 105.4(10) . . ?
F17 C124 C121 113.8(8) . . ?
F16 C124 C121 115.5(11) . . ?
F18 C124 C121 113.4(8) . . ?
C218 C217 C222 115.8(12) . . ?
C218 C217 B1 123.4(8) . . ?
C222 C217 B1 120.7(9) . . ?
C219 C218 C217 121.1(12) . . ?
C219 C218 H218 119.5 . . ?
C217 C218 H218 119.5 . . ?
C220 C219 C218 122.2(12) . . ?
C220 C219 C223 117.5(12) . . ?
C218 C219 C223 120.4(12) . . ?
C219 C220 C221 117.4(13) . . ?
C219 C220 H220 121.3 . . ?
C221 C220 H220 121.3 . . ?
C220 C221 C222 121.2(12) . . ?
C220 C221 C224 115.1(12) . . ?
C222 C221 C224 123.7(12) . . ?
C221 C222 C217 122.4(13) . . ?
C221 C222 H222 118.8 . . ?
C217 C222 H222 118.8 . . ?
F14A C223 F15A 105.0(10) . . ?
F14A C223 F13A 103.6(13) . . ?
F15A C223 F13A 104.9(11) . . ?
F14A C223 C219 112.4(9) . . ?
F15A C223 C219 114.0(11) . . ?
F13A C223 C219 115.9(13) . . ?
F18A C224 F16A 107.3(12) . . ?
F18A C224 F17A 106.4(11) . . ?
F16A C224 F17A 109.3(13) . . ?
F18A C224 C221 112.4(8) . . ?
F16A C224 C221 111.4(11) . . ?
F17A C224 C221 109.8(11) . . ?
C130 C125 C126 116.5(8) . . ?
C130 C125 B1 120.7(6) . . ?
C126 C125 B1 122.1(6) . . ?
C127 C126 C125 122.1(10) . . ?
C127 C126 H126 119.0 . . ?
C125 C126 H126 119.0 . . ?
C128 C127 C126 120.1(9) . . ?
C128 C127 C131 119.8(9) . . ?
C126 C127 C131 120.1(9) . . ?
C129 C128 C127 118.9(8) . . ?
C129 C128 H128 120.6 . . ?
C127 C128 H128 120.6 . . ?
C128 C129 C130 120.9(9) . . ?
C128 C129 C132 119.3(9) . . ?
C130 C129 C132 119.9(8) . . ?
C129 C130 C125 121.6(10) . . ?
C129 C130 H130 119.2 . . ?
C125 C130 H130 119.2 . . ?
F21 C131 F19 108.6(10) . . ?
F21 C131 F20 105.8(9) . . ?
F19 C131 F20 104.1(9) . . ?
F21 C131 C127 111.4(8) . . ?
F19 C131 C127 114.7(9) . . ?
F20 C131 C127 111.6(6) . . ?
F24 C132 F23 106.3(9) . . ?
F24 C132 F22 106.8(9) . . ?
F23 C132 F22 104.0(10) . . ?
F24 C132 C129 114.4(8) . . ?
F23 C132 C129 111.6(7) . . ?
F22 C132 C129 112.9(9) . . ?
C226 C225 C230 114.0(9) . . ?
C226 C225 B1 120.8(7) . . ?
C230 C225 B1 125.1(7) . . ?
C227 C226 C225 123.1(12) . . ?
C227 C226 H226 118.5 . . ?
C225 C226 H226 118.5 . . ?
C228 C227 C226 121.2(11) . . ?
C228 C227 C231 118.5(10) . . ?
C226 C227 C231 120.3(10) . . ?
C229 C228 C227 117.4(9) . . ?
C229 C228 H228 121.3 . . ?
C227 C228 H228 121.3 . . ?
C228 C229 C230 120.7(10) . . ?
C228 C229 C232 119.5(10) . . ?
C230 C229 C232 119.9(9) . . ?
C229 C230 C225 123.6(12) . . ?
C229 C230 H230 118.2 . . ?
C225 C230 H230 118.2 . . ?
F21A C231 F19A 110.3(10) . . ?
F21A C231 F20A 104.0(10) . . ?
F19A C231 F20A 103.9(11) . . ?
F21A C231 C227 113.2(7) . . ?
F19A C231 C227 115.0(10) . . ?
F20A C231 C227 109.4(9) . . ?
F22A C232 F24A 104.0(10) . . ?
F22A C232 F23A 106.3(10) . . ?
F24A C232 F23A 105.2(10) . . ?
F22A C232 C229 114.4(9) . . ?
F24A C232 C229 113.6(8) . . ?
F23A C232 C229 112.5(8) . . ?
C138 C133 C134 116.1(3) . . ?
C138 C133 B2 124.2(3) . . ?
C134 C133 B2 119.3(3) . . ?
C135 C134 C133 121.9(3) . . ?
C135 C134 H134 119.1 . . ?
C133 C134 H134 119.1 . . ?
C134 C135 C136 120.9(3) . . ?
C134 C135 C139 120.3(3) . . ?
C136 C135 C139 118.8(3) . . ?
C137 C136 C135 118.3(3) . . ?
C137 C136 H136 120.9 . . ?
C135 C136 H136 120.9 . . ?
C136 C137 C138 120.7(3) . . ?
C136 C137 C140 119.9(3) . . ?
C138 C137 C140 119.5(3) . . ?
C133 C138 C137 122.2(3) . . ?
C133 C138 H138 118.9 . . ?
C137 C138 H138 118.9 . . ?
F25 C139 F26 104.8(3) . . ?
F25 C139 F27 106.0(3) . . ?
F26 C139 F27 105.3(3) . . ?
F25 C139 C135 112.7(3) . . ?
F26 C139 C135 114.2(3) . . ?
F27 C139 C135 113.0(3) . . ?
F28 C140 F30 106.6(3) . . ?
F28 C140 F29 105.0(3) . . ?
F30 C140 F29 105.6(3) . . ?
F28 C140 C137 113.7(3) . . ?
F30 C140 C137 113.4(3) . . ?
F29 C140 C137 111.9(3) . . ?
C146 C141 C142 116.6(10) . . ?
C146 C141 B2 125.8(8) . . ?
C142 C141 B2 117.0(7) . . ?
C143 C142 C141 122.3(13) . . ?
C143 C142 H142 118.8 . . ?
C141 C142 H142 118.8 . . ?
C144 C143 C142 120.5(12) . . ?
C144 C143 C147 116.0(11) . . ?
C142 C143 C147 123.5(11) . . ?
C143 C144 C145 118.8(11) . . ?
C143 C144 H144 120.6 . . ?
C145 C144 H144 120.6 . . ?
C144 C145 C146 120.8(12) . . ?
C144 C145 C148 124.8(11) . . ?
C146 C145 C148 114.3(10) . . ?
C141 C146 C145 120.9(13) . . ?
C141 C146 H146 119.5 . . ?
C145 C146 H146 119.5 . . ?
F33 C147 F32 113.1(13) . . ?
F33 C147 F31 105.6(12) . . ?
F32 C147 F31 106.6(11) . . ?
F33 C147 C143 109.5(10) . . ?
F32 C147 C143 113.6(12) . . ?
F31 C147 C143 108.0(8) . . ?
F35 C148 F36 105.2(11) . . ?
F35 C148 F34 103.7(11) . . ?
F36 C148 F34 97.8(11) . . ?
F35 C148 C145 114.9(11) . . ?
F36 C148 C145 117.2(10) . . ?
F34 C148 C145 115.9(10) . . ?
C242 C241 C246 115.6(6) . . ?
C242 C241 B2 122.0(5) . . ?
C246 C241 B2 122.3(5) . . ?
C243 C242 C241 122.4(8) . . ?
C243 C242 H242 118.8 . . ?
C241 C242 H242 118.8 . . ?
C244 C243 C242 120.7(7) . . ?
C244 C243 C247 121.7(7) . . ?
C242 C243 C247 117.6(6) . . ?
C245 C244 C243 118.3(7) . . ?
C245 C244 H244 120.8 . . ?
C243 C244 H244 120.8 . . ?
C244 C245 C246 121.1(7) . . ?
C244 C245 C248 117.3(7) . . ?
C246 C245 C248 121.6(6) . . ?
C245 C246 C241 121.9(8) . . ?
C245 C246 H246 119.0 . . ?
C241 C246 H246 119.0 . . ?
F33A C247 F31A 105.5(7) . . ?
F33A C247 F32A 106.1(7) . . ?
F31A C247 F32A 102.4(7) . . ?
F33A C247 C243 113.5(6) . . ?
F31A C247 C243 112.5(6) . . ?
F32A C247 C243 115.7(6) . . ?
F34A C248 F36A 109.0(7) . . ?
F34A C248 F35A 105.1(6) . . ?
F36A C248 F35A 107.5(8) . . ?
F34A C248 C245 113.1(7) . . ?
F36A C248 C245 110.1(6) . . ?
F35A C248 C245 111.8(6) . . ?
C154 C149 C150 115.8(3) . . ?
C154 C149 B2 122.5(3) . . ?
C150 C149 B2 120.8(3) . . ?
C151 C150 C149 122.4(3) . . ?
C151 C150 H150 118.8 . . ?
C149 C150 H150 118.8 . . ?
C150 C151 C152 120.3(3) . . ?
C150 C151 C155 120.4(3) . . ?
C152 C151 C155 119.2(3) . . ?
C153 C152 C151 118.6(3) . . ?
C153 C152 H152 120.7 . . ?
C151 C152 H152 120.7 . . ?
C152 C153 C154 120.6(3) . . ?
C152 C153 C156 119.9(3) . . ?
C154 C153 C156 119.4(3) . . ?
C149 C154 C153 122.2(3) . . ?
C149 C154 H154 118.9 . . ?
C153 C154 H154 118.9 . . ?
F39A C155 F37A 113.6(7) . . ?
F39 C155 F37 109.1(5) . . ?
F39 C155 F38 105.3(5) . . ?
F37 C155 F38 100.6(4) . . ?
F39A C155 F38A 103.6(7) . . ?
F37A C155 F38A 103.5(6) . . ?
F39A C155 C151 114.4(5) . . ?
F39 C155 C151 114.0(4) . . ?
F37A C155 C151 112.8(5) . . ?
F37 C155 C151 115.0(3) . . ?
F38 C155 C151 111.6(3) . . ?
F38A C155 C151 107.7(4) . . ?
F40 C156 F42 108.8(5) . . ?
F40A C156 F42A 107.7(8) . . ?
F40A C156 F41A 104.4(7) . . ?
F42A C156 F41A 103.2(7) . . ?
F40 C156 F41 104.3(4) . . ?
F42 C156 F41 105.0(4) . . ?
F40A C156 C153 116.1(5) . . ?
F40 C156 C153 114.1(3) . . ?
F42 C156 C153 112.4(4) . . ?
F42A C156 C153 113.3(5) . . ?
F41A C156 C153 110.9(5) . . ?
F41 C156 C153 111.6(3) . . ?
C162 C157 C158 116.1(10) . . ?
C162 C157 B2 122.3(7) . . ?
C158 C157 B2 120.7(7) . . ?
C159 C158 C157 122.4(11) . . ?
C159 C158 H158 118.8 . . ?
C157 C158 H158 118.8 . . ?
C158 C159 C160 120.2(11) . . ?
C158 C159 C163 120.3(10) . . ?
C160 C159 C163 119.4(11) . . ?
C161 C160 C159 118.4(11) . . ?
C161 C160 H160 120.8 . . ?
C159 C160 H160 120.8 . . ?
C160 C161 C162 121.1(10) . . ?
C160 C161 C164 120.4(11) . . ?
C162 C161 C164 118.4(10) . . ?
C161 C162 C157 121.8(11) . . ?
C161 C162 H162 119.1 . . ?
C157 C162 H162 119.1 . . ?
F45 C163 F44 105.0(10) . . ?
F45 C163 F43 115.6(11) . . ?
F44 C163 F43 100.4(10) . . ?
F45 C163 C159 111.2(9) . . ?
F44 C163 C159 111.8(8) . . ?
F43 C163 C159 112.2(11) . . ?
F48 C164 F46 109.1(13) . . ?
F48 C164 F47 100.9(11) . . ?
F46 C164 F47 102.4(9) . . ?
F48 C164 C161 117.9(15) . . ?
F46 C164 C161 115.5(10) . . ?
F47 C164 C161 108.9(8) . . ?
C258 C257 C262 114.9(12) . . ?
C258 C257 B2 123.2(8) . . ?
C262 C257 B2 120.6(8) . . ?
C259 C258 C257 122.4(13) . . ?
C259 C258 H258 118.8 . . ?
C257 C258 H258 118.8 . . ?
C260 C259 C258 121.8(12) . . ?
C260 C259 C263 120.5(12) . . ?
C258 C259 C263 117.7(11) . . ?
C261 C260 C259 117.0(12) . . ?
C261 C260 H260 121.5 . . ?
C259 C260 H260 121.5 . . ?
C260 C261 C262 120.9(12) . . ?
C260 C261 C264 119.0(12) . . ?
C262 C261 C264 120.1(11) . . ?
C261 C262 C257 123.0(13) . . ?
C261 C262 H262 118.5 . . ?
C257 C262 H262 118.5 . . ?
F45A C263 F43A 101.3(10) . . ?
F45A C263 F44A 112.3(12) . . ?
F43A C263 F44A 103.3(11) . . ?
F45A C263 C259 109.2(9) . . ?
F43A C263 C259 116.0(11) . . ?
F44A C263 C259 114.0(11) . . ?
F46A C264 F47A 106.0(13) . . ?
F46A C264 F48A 111.5(13) . . ?
F47A C264 F48A 106.4(10) . . ?
F46A C264 C261 109.4(16) . . ?
F47A C264 C261 110.5(10) . . ?
F48A C264 C261 112.8(9) . . ?
C109 B1 C101 104.3(3) . . ?
C109 B1 C201 104.3(3) . . ?
C109 B1 C225 113.6(3) . . ?
C201 B1 C225 112.3(3) . . ?
C109 B1 C125 113.6(3) . . ?
C101 B1 C125 112.3(3) . . ?
C109 B1 C117 109.7(3) . . ?
C101 B1 C117 113.5(3) . . ?
C125 B1 C117 103.6(2) . . ?
C109 B1 C217 109.7(3) . . ?
C201 B1 C217 113.5(3) . . ?
C225 B1 C217 103.6(2) . . ?
C157 B2 C141 114.7(3) . . ?
C257 B2 C241 114.7(3) . . ?
C257 B2 C133 112.2(3) . . ?
C157 B2 C133 112.2(3) . . ?
C141 B2 C133 104.2(2) . . ?
C241 B2 C133 104.2(2) . . ?
C257 B2 C149 100.7(2) . . ?
C157 B2 C149 100.7(2) . . ?
C141 B2 C149 111.4(3) . . ?
C241 B2 C149 111.4(3) . . ?
C133 B2 C149 114.0(3) . . ?
F1_1 C1_1 C6_1 120.2 . . ?
F1_1 C1_1 C2_1 119.2 . . ?
C6_1 C1_1 C2_1 120.6 . . ?
F2_1 C2_1 C3_1 120.2 . . ?
F2_1 C2_1 C1_1 119.2 . . ?
C3_1 C2_1 C1_1 120.6 . . ?
C2_1 C3_1 C4_1 119.1 . . ?
C2_1 C3_1 H3_1 120.4 . . ?
C4_1 C3_1 H3_1 120.4 . . ?
C5_1 C4_1 C3_1 120.3 . . ?
C5_1 C4_1 H4_1 119.9 . . ?
C3_1 C4_1 H4_1 119.9 . . ?
C4_1 C5_1 C6_1 120.3 . . ?
C4_1 C5_1 H5_1 119.9 . . ?
C6_1 C5_1 H5_1 119.9 . . ?
C1_1 C6_1 C5_1 119.1 . . ?
C1_1 C6_1 H6_1 120.4 . . ?
C5_1 C6_1 H6_1 120.4 . . ?
F1_2 C1_2 C6_2 120.2 . . ?
F1_2 C1_2 C2_2 119.2 . . ?
C6_2 C1_2 C2_2 120.6 . . ?
F2_2 C2_2 C3_2 120.2 . . ?
F2_2 C2_2 C1_2 119.2 . . ?
C3_2 C2_2 C1_2 120.6 . . ?
C2_2 C3_2 C4_2 119.1 . . ?
C2_2 C3_2 H3_2 120.4 . . ?
C4_2 C3_2 H3_2 120.4 . . ?
C5_2 C4_2 C3_2 120.3 . . ?
C5_2 C4_2 H4_2 119.9 . . ?
C3_2 C4_2 H4_2 119.9 . . ?
C4_2 C5_2 C6_2 120.3 . . ?
C4_2 C5_2 H5_2 119.9 . . ?
C6_2 C5_2 H5_2 119.9 . . ?
C1_2 C6_2 C5_2 119.1 . . ?
C1_2 C6_2 H6_2 120.4 . . ?
C5_2 C6_2 H6_2 120.4 . . ?

loop_
_geom_bond_atom_site_label_1
_geom_bond_atom_site_label_2
_geom_bond_distance
_geom_bond_site_symmetry_2
_geom_bond_publ_flag
Ga1 N2 1.892(3) . ?
Ga1 N1 1.898(3) . ?
Ga1 Ni1 2.2502(7) . ?
Ga1 Ga2 2.8616(8) . ?
Ga1 Ga4 2.9375(9) . ?
Ga2 C17 2.187(3) . ?
Ga2 C16 2.198(3) . ?
Ga2 Ni1 2.2498(7) . ?
Ga2 C18 2.270(3) . ?
Ga2 C15 2.300(3) . ?
Ga2 C19 2.342(4) . ?
Ga3 C26 2.245(4) . ?
Ga3 C28 2.252(4) . ?
Ga3 C29 2.257(4) . ?
Ga3 C27 2.259(3) . ?
Ga3 C25 2.261(4) . ?
Ga3 Ni1 2.2634(7) . ?
Ga4 C35A 2.146(19) . ?
Ga4 C39A 2.174(17) . ?
Ga4 C36A 2.24(3) . ?
Ga4 C39 2.245(6) . ?
Ga4 C38 2.251(6) . ?
Ga4 Ni1 2.2528(6) . ?
Ga4 C35 2.269(6) . ?
Ga4 C37 2.306(8) . ?
Ga4 C36 2.309(8) . ?
Ga4 C37A 2.32(2) . ?
Ga4 C38A 2.329(16) . ?
Ga5 C47 2.286(3) . ?
Ga5 C48 2.287(3) . ?
Ga5 C46 2.292(4) . ?
Ga5 Ni1 2.2932(8) . ?
Ga5 C45 2.300(4) . ?
Ga5 C49 2.302(4) . ?
F1 C107 1.307(7) . ?
F2 C107 1.311(7) . ?
F3 C107 1.297(7) . ?
F1A C207 1.307(13) . ?
F2A C207 1.321(13) . ?
F3A C207 1.313(13) . ?
F4 C108 1.331(8) . ?
F5 C108 1.313(7) . ?
F6 C108 1.344(7) . ?
F4A C208 1.313(12) . ?
F5A C208 1.317(13) . ?
F6A C208 1.279(13) . ?
F7 C115 1.378(9) . ?
F8 C115 1.298(10) . ?
F9 C115 1.335(8) . ?
F7A C115 1.369(7) . ?
F8A C115 1.278(8) . ?
F9A C115 1.371(8) . ?
F10 C116 1.316(6) . ?
F11 C116 1.360(5) . ?
F12 C116 1.306(5) . ?
F10A C116 1.291(10) . ?
F11A C116 1.364(10) . ?
F12A C116 1.317(12) . ?
F13 C123 1.326(10) . ?
F14 C123 1.334(10) . ?
F15 C123 1.312(10) . ?
F13A C223 1.334(12) . ?
F14A C223 1.306(11) . ?
F15A C223 1.317(11) . ?
F16 C124 1.319(10) . ?
F17 C124 1.318(10) . ?
F18 C124 1.335(11) . ?
F16A C224 1.301(12) . ?
F17A C224 1.336(12) . ?
F18A C224 1.296(12) . ?
F19 C131 1.327(10) . ?
F20 C131 1.356(10) . ?
F21 C131 1.301(10) . ?
F19A C231 1.316(11) . ?
F20A C231 1.354(11) . ?
F21A C231 1.280(10) . ?
F22 C132 1.317(10) . ?
F23 C132 1.314(10) . ?
F24 C132 1.272(10) . ?
F22A C232 1.293(11) . ?
F23A C232 1.345(11) . ?
F24A C232 1.296(11) . ?
F25 C139 1.308(4) . ?
F26 C139 1.325(5) . ?
F27 C139 1.326(4) . ?
F28 C140 1.308(4) . ?
F29 C140 1.320(4) . ?
F30 C140 1.311(4) . ?
F31 C147 1.306(12) . ?
F32 C147 1.284(12) . ?
F33 C147 1.274(12) . ?
F31A C247 1.331(8) . ?
F32A C247 1.347(8) . ?
F33A C247 1.303(8) . ?
F34 C148 1.344(12) . ?
F35 C148 1.291(12) . ?
F36 C148 1.343(12) . ?
F34A C248 1.285(8) . ?
F35A C248 1.311(8) . ?
F36A C248 1.310(8) . ?
F37 C155 1.317(5) . ?
F38 C155 1.348(5) . ?
F39 C155 1.294(5) . ?
F37A C155 1.299(6) . ?
F38A C155 1.365(6) . ?
F39A C155 1.279(6) . ?
F40 C156 1.301(5) . ?
F41 C156 1.338(5) . ?
F42 C156 1.301(5) . ?
F40A C156 1.288(6) . ?
F41A C156 1.337(6) . ?
F42A C156 1.308(6) . ?
F43 C163 1.331(11) . ?
F44 C163 1.325(11) . ?
F45 C163 1.322(10) . ?
F43A C263 1.331(11) . ?
F44A C263 1.338(11) . ?
F45A C263 1.327(11) . ?
F46 C164 1.329(10) . ?
F47 C164 1.353(11) . ?
F48 C164 1.304(11) . ?
F46A C264 1.306(11) . ?
F47A C264 1.310(11) . ?
F48A C264 1.330(11) . ?
N1 C2 1.332(4) . ?
N1 H1 0.8800 . ?
N2 C4 1.346(4) . ?
N2 H2 0.8800 . ?
C1 C2 1.488(5) . ?
C1 H1A 0.9800 . ?
C1 H1B 0.9800 . ?
C1 H1C 0.9800 . ?
C2 C3 1.392(5) . ?
C3 C4 1.375(5) . ?
C3 H3 0.9500 . ?
C4 C5 1.535(5) . ?
C5 C6 1.516(5) . ?
C5 C9 1.522(5) . ?
C5 C10 1.541(5) . ?
C6 C7 1.334(5) . ?
C6 C11 1.497(6) . ?
C7 C8 1.469(6) . ?
C7 C12 1.501(6) . ?
C8 C9 1.328(6) . ?
C8 C13 1.506(6) . ?
C9 C14 1.502(6) . ?
C10 H10A 0.9800 . ?
C10 H10B 0.9800 . ?
C10 H10C 0.9800 . ?
C11 H11A 0.9800 . ?
C11 H11B 0.9800 . ?
C11 H11C 0.9800 . ?
C12 H12A 0.9800 . ?
C12 H12B 0.9800 . ?
C12 H12C 0.9800 . ?
C13 H13A 0.9800 . ?
C13 H13B 0.9800 . ?
C13 H13C 0.9800 . ?
C14 H14A 0.9800 . ?
C14 H14B 0.9800 . ?
C14 H14C 0.9800 . ?
C15 C19 1.402(5) . ?
C15 C16 1.423(5) . ?
C15 C20 1.486(5) . ?
C16 C17 1.437(5) . ?
C16 C21 1.498(5) . ?
C17 C18 1.420(5) . ?
C17 C22 1.507(5) . ?
C18 C19 1.421(5) . ?
C18 C23 1.493(6) . ?
C19 C24 1.496(5) . ?
C20 H20A 0.9800 . ?
C20 H20B 0.9800 . ?
C20 H20C 0.9800 . ?
C21 H21A 0.9800 . ?
C21 H21B 0.9800 . ?
C21 H21C 0.9800 . ?
C22 H22A 0.9800 . ?
C22 H22B 0.9800 . ?
C22 H22C 0.9800 . ?
C23 H23A 0.9800 . ?
C23 H23B 0.9800 . ?
C23 H23C 0.9800 . ?
C24 H24A 0.9800 . ?
C24 H24B 0.9800 . ?
C24 H24C 0.9800 . ?
C25 C26 1.412(5) . ?
C25 C29 1.420(6) . ?
C25 C30 1.508(6) . ?
C26 C27 1.426(5) . ?
C26 C31 1.494(6) . ?
C27 C28 1.427(5) . ?
C27 C32 1.490(5) . ?
C28 C29 1.427(6) . ?
C28 C33 1.492(6) . ?
C29 C34 1.498(6) . ?
C30 H30A 0.9800 . ?
C30 H30B 0.9800 . ?
C30 H30C 0.9800 . ?
C31 H31A 0.9800 . ?
C31 H31B 0.9800 . ?
C31 H31C 0.9800 . ?
C32 H32A 0.9800 . ?
C32 H32B 0.9800 . ?
C32 H32C 0.9800 . ?
C33 H33A 0.9800 . ?
C33 H33B 0.9800 . ?
C33 H33C 0.9800 . ?
C34 H34A 0.9800 . ?
C34 H34B 0.9800 . ?
C34 H34C 0.9800 . ?
C35 C36 1.423(8) . ?
C35 C39 1.436(8) . ?
C35 C40 1.514(8) . ?
C36 C37 1.403(8) . ?
C36 C41 1.494(7) . ?
C37 C38 1.411(9) . ?
C37 C42 1.504(8) . ?
C38 C39 1.410(9) . ?
C38 C43 1.503(8) . ?
C39 C44 1.508(7) . ?
C40 H40A 0.9800 . ?
C40 H40B 0.9800 . ?
C40 H40C 0.9800 . ?
C41 H41A 0.9800 . ?
C41 H41B 0.9800 . ?
C41 H41C 0.9800 . ?
C42 H42A 0.9800 . ?
C42 H42B 0.9800 . ?
C42 H42C 0.9800 . ?
C43 H43A 0.9800 . ?
C43 H43B 0.9800 . ?
C43 H43C 0.9800 . ?
C44 H44A 0.9800 . ?
C44 H44B 0.9800 . ?
C44 H44C 0.9800 . ?
C35A C36A 1.429(16) . ?
C35A C39A 1.436(16) . ?
C35A C40A 1.514(15) . ?
C36A C37A 1.406(15) . ?
C36A C41A 1.495(15) . ?
C37A C38A 1.402(15) . ?
C37A C42A 1.519(14) . ?
C38A C39A 1.412(16) . ?
C38A C43A 1.500(15) . ?
C39A C44A 1.513(15) . ?
C40A H40D 0.9800 . ?
C40A H40E 0.9800 . ?
C40A H40F 0.9800 . ?
C41A H41D 0.9800 . ?
C41A H41E 0.9800 . ?
C41A H41F 0.9800 . ?
C42A H42D 0.9800 . ?
C42A H42E 0.9800 . ?
C42A H42F 0.9800 . ?
C43A H43D 0.9800 . ?
C43A H43E 0.9800 . ?
C43A H43F 0.9800 . ?
C44A H44D 0.9800 . ?
C44A H44E 0.9800 . ?
C44A H44F 0.9800 . ?
C45 C49 1.418(5) . ?
C45 C46 1.418(5) . ?
C45 C50 1.503(5) . ?
C46 C47 1.417(5) . ?
C46 C51 1.498(5) . ?
C47 C48 1.426(5) . ?
C47 C52 1.499(5) . ?
C48 C49 1.426(5) . ?
C48 C53 1.496(5) . ?
C49 C54 1.510(5) . ?
C50 H50A 0.9800 . ?
C50 H50B 0.9800 . ?
C50 H50C 0.9800 . ?
C51 H51A 0.9800 . ?
C51 H51B 0.9800 . ?
C51 H51C 0.9800 . ?
C52 H52A 0.9800 . ?
C52 H52B 0.9800 . ?
C52 H52C 0.9800 . ?
C53 H53A 0.9800 . ?
C53 H53B 0.9800 . ?
C53 H53C 0.9800 . ?
C54 H54A 0.9800 . ?
C54 H54B 0.9800 . ?
C54 H54C 0.9800 . ?
C101 C106 1.395(6) . ?
C101 C102 1.404(6) . ?
C101 B1 1.639(4) . ?
C102 C103 1.386(6) . ?
C102 H102 0.9500 . ?
C103 C104 1.380(7) . ?
C103 C107 1.499(7) . ?
C104 C105 1.379(7) . ?
C104 H104 0.9500 . ?
C105 C106 1.393(7) . ?
C105 C108 1.492(7) . ?
C106 H106 0.9500 . ?
C201 C202 1.391(13) . ?
C201 C206 1.393(12) . ?
C201 B1 1.639(4) . ?
C202 C203 1.397(13) . ?
C202 H202 0.9500 . ?
C203 C204 1.375(13) . ?
C203 C207 1.487(12) . ?
C204 C205 1.378(13) . ?
C204 H204 0.9500 . ?
C205 C206 1.392(13) . ?
C205 C208 1.500(12) . ?
C206 H206 0.9500 . ?
C109 C110 1.392(5) . ?
C109 C114 1.394(5) . ?
C109 B1 1.636(5) . ?
C110 C111 1.380(5) . ?
C110 H110 0.9500 . ?
C111 C112 1.382(5) . ?
C111 C115 1.492(5) . ?
C112 C113 1.380(5) . ?
C112 H112 0.9500 . ?
C113 C114 1.395(4) . ?
C113 C116 1.492(5) . ?
C114 H114 0.9500 . ?
C117 C122 1.389(9) . ?
C117 C118 1.402(10) . ?
C117 B1 1.646(5) . ?
C118 C119 1.390(10) . ?
C118 H118 0.9500 . ?
C119 C120 1.383(10) . ?
C119 C123 1.505(10) . ?
C120 C121 1.379(10) . ?
C120 H120 0.9500 . ?
C121 C122 1.385(10) . ?
C121 C124 1.500(10) . ?
C122 H122 0.9500 . ?
C217 C218 1.397(10) . ?
C217 C222 1.403(11) . ?
C217 B1 1.646(5) . ?
C218 C219 1.388(11) . ?
C218 H218 0.9500 . ?
C219 C220 1.375(11) . ?
C219 C223 1.485(11) . ?
C220 C221 1.377(11) . ?
C220 H220 0.9500 . ?
C221 C222 1.378(11) . ?
C221 C224 1.496(11) . ?
C222 H222 0.9500 . ?
C125 C130 1.390(9) . ?
C125 C126 1.391(9) . ?
C125 B1 1.643(5) . ?
C126 C127 1.390(10) . ?
C126 H126 0.9500 . ?
C127 C128 1.377(10) . ?
C127 C131 1.493(9) . ?
C128 C129 1.371(9) . ?
C128 H128 0.9500 . ?
C129 C130 1.388(10) . ?
C129 C132 1.496(10) . ?
C130 H130 0.9500 . ?
C225 C226 1.393(10) . ?
C225 C230 1.397(11) . ?
C225 B1 1.643(5) . ?
C226 C227 1.387(11) . ?
C226 H226 0.9500 . ?
C227 C228 1.387(10) . ?
C227 C231 1.493(10) . ?
C228 C229 1.371(10) . ?
C228 H228 0.9500 . ?
C229 C230 1.392(11) . ?
C229 C232 1.503(10) . ?
C230 H230 0.9500 . ?
C133 C138 1.385(4) . ?
C133 C134 1.404(4) . ?
C133 B2 1.637(5) . ?
C134 C135 1.381(4) . ?
C134 H134 0.9500 . ?
C135 C136 1.384(5) . ?
C135 C139 1.494(5) . ?
C136 C137 1.377(4) . ?
C136 H136 0.9500 . ?
C137 C138 1.393(4) . ?
C137 C140 1.492(5) . ?
C138 H138 0.9500 . ?
C141 C146 1.390(12) . ?
C141 C142 1.405(12) . ?
C141 B2 1.634(5) . ?
C142 C143 1.381(12) . ?
C142 H142 0.9500 . ?
C143 C144 1.372(11) . ?
C143 C147 1.491(12) . ?
C144 C145 1.388(11) . ?
C144 H144 0.9500 . ?
C145 C146 1.402(12) . ?
C145 C148 1.499(11) . ?
C146 H146 0.9500 . ?
C241 C242 1.402(8) . ?
C241 C246 1.404(8) . ?
C241 B2 1.634(5) . ?
C242 C243 1.391(8) . ?
C242 H242 0.9500 . ?
C243 C244 1.384(8) . ?
C243 C247 1.504(8) . ?
C244 C245 1.377(8) . ?
C244 H244 0.9500 . ?
C245 C246 1.394(8) . ?
C245 C248 1.489(8) . ?
C246 H246 0.9500 . ?
C149 C154 1.388(4) . ?
C149 C150 1.399(4) . ?
C149 B2 1.640(5) . ?
C150 C151 1.380(5) . ?
C150 H150 0.9500 . ?
C151 C152 1.388(5) . ?
C151 C155 1.489(5) . ?
C152 C153 1.372(5) . ?
C152 H152 0.9500 . ?
C153 C154 1.390(5) . ?
C153 C156 1.497(5) . ?
C154 H154 0.9500 . ?
C157 C162 1.393(10) . ?
C157 C158 1.396(10) . ?
C157 B2 1.632(5) . ?
C158 C159 1.386(10) . ?
C158 H158 0.9500 . ?
C159 C160 1.388(10) . ?
C159 C163 1.486(10) . ?
C160 C161 1.375(10) . ?
C160 H160 0.9500 . ?
C161 C162 1.389(10) . ?
C161 C164 1.498(10) . ?
C162 H162 0.9500 . ?
C257 C258 1.393(11) . ?
C257 C262 1.397(11) . ?
C257 B2 1.632(5) . ?
C258 C259 1.388(11) . ?
C258 H258 0.9500 . ?
C259 C260 1.385(11) . ?
C259 C263 1.486(11) . ?
C260 C261 1.381(11) . ?
C260 H260 0.9500 . ?
C261 C262 1.394(11) . ?
C261 C264 1.499(11) . ?
C262 H262 0.9500 . ?
C1_1 F1_1 1.3368 . ?
C1_1 C6_1 1.3739 . ?
C1_1 C2_1 1.3785 . ?
C2_1 F2_1 1.3368 . ?
C2_1 C3_1 1.3739 . ?
C3_1 C4_1 1.3833 . ?
C3_1 H3_1 0.9500 . ?
C4_1 C5_1 1.3825 . ?
C4_1 H4_1 0.9500 . ?
C5_1 C6_1 1.3833 . ?
C5_1 H5_1 0.9500 . ?
C6_1 H6_1 0.9500 . ?
C1_2 F1_2 1.3371 . ?
C1_2 C6_2 1.3746 . ?
C1_2 C2_2 1.3791 . ?
C2_2 F2_2 1.3373 . ?
C2_2 C3_2 1.3744 . ?
C3_2 C4_2 1.3838 . ?
C3_2 H3_2 0.9500 . ?
C4_2 C5_2 1.3831 . ?
C4_2 H4_2 0.9500 . ?
C5_2 C6_2 1.3838 . ?
C5_2 H5_2 0.9500 . ?
C6_2 H6_2 0.9500 . ?

loop_
_geom_torsion_atom_site_label_1
_geom_torsion_atom_site_label_2
_geom_torsion_atom_site_label_3
_geom_torsion_atom_site_label_4
_geom_torsion
_geom_torsion_site_symmetry_1
_geom_torsion_site_symmetry_2
_geom_torsion_site_symmetry_3
_geom_torsion_site_symmetry_4
_geom_torsion_publ_flag
N2 Ga1 N1 C2 -1.1(3) . . . . ?
Ni1 Ga1 N1 C2 178.5(2) . . . . ?
Ga2 Ga1 N1 C2 -133.1(3) . . . . ?
Ga4 Ga1 N1 C2 131.7(3) . . . . ?
N1 Ga1 N2 C4 0.1(3) . . . . ?
Ni1 Ga1 N2 C4 -179.3(2) . . . . ?
Ga2 Ga1 N2 C4 107.5(3) . . . . ?
Ga4 Ga1 N2 C4 -107.2(3) . . . . ?
Ga1 N1 C2 C3 1.9(5) . . . . ?
Ga1 N1 C2 C1 -177.8(2) . . . . ?
N1 C2 C3 C4 -1.7(5) . . . . ?
C1 C2 C3 C4 178.0(3) . . . . ?
Ga1 N2 C4 C3 -0.1(5) . . . . ?
Ga1 N2 C4 C5 -179.5(2) . . . . ?
C2 C3 C4 N2 0.8(6) . . . . ?
C2 C3 C4 C5 -179.8(3) . . . . ?
N2 C4 C5 C6 67.9(4) . . . . ?
C3 C4 C5 C6 -111.6(4) . . . . ?
N2 C4 C5 C9 -44.6(4) . . . . ?
C3 C4 C5 C9 135.9(3) . . . . ?
N2 C4 C5 C10 -168.2(3) . . . . ?
C3 C4 C5 C10 12.3(5) . . . . ?
C9 C5 C6 C7 -2.5(4) . . . . ?
C4 C5 C6 C7 -120.6(3) . . . . ?
C10 C5 C6 C7 113.2(3) . . . . ?
C9 C5 C6 C11 -177.0(3) . . . . ?
C4 C5 C6 C11 64.9(4) . . . . ?
C10 C5 C6 C11 -61.3(4) . . . . ?
C11 C6 C7 C8 175.4(4) . . . . ?
C5 C6 C7 C8 1.5(4) . . . . ?
C11 C6 C7 C12 -2.7(7) . . . . ?
C5 C6 C7 C12 -176.6(4) . . . . ?
C6 C7 C8 C9 0.2(5) . . . . ?
C12 C7 C8 C9 178.4(4) . . . . ?
C6 C7 C8 C13 -176.1(4) . . . . ?
C12 C7 C8 C13 2.2(6) . . . . ?
C7 C8 C9 C14 -177.6(4) . . . . ?
C13 C8 C9 C14 -1.5(7) . . . . ?
C7 C8 C9 C5 -1.8(4) . . . . ?
C13 C8 C9 C5 174.2(4) . . . . ?
C6 C5 C9 C8 2.6(4) . . . . ?
C4 C5 C9 C8 119.9(3) . . . . ?
C10 C5 C9 C8 -113.7(4) . . . . ?
C6 C5 C9 C14 178.8(3) . . . . ?
C4 C5 C9 C14 -64.0(4) . . . . ?
C10 C5 C9 C14 62.4(5) . . . . ?
C19 C15 C16 C17 -0.8(4) . . . . ?
C20 C15 C16 C17 173.6(3) . . . . ?
Ga2 C15 C16 C17 -63.8(2) . . . . ?
C19 C15 C16 C21 -174.7(4) . . . . ?
C20 C15 C16 C21 -0.3(6) . . . . ?
Ga2 C15 C16 C21 122.3(4) . . . . ?
C19 C15 C16 Ga2 63.0(2) . . . . ?
C20 C15 C16 Ga2 -122.6(3) . . . . ?
C15 C16 C17 C18 0.9(4) . . . . ?
C21 C16 C17 C18 174.8(4) . . . . ?
Ga2 C16 C17 C18 -66.3(2) . . . . ?
C15 C16 C17 C22 -172.5(3) . . . . ?
C21 C16 C17 C22 1.4(6) . . . . ?
Ga2 C16 C17 C22 120.3(4) . . . . ?
C15 C16 C17 Ga2 67.2(2) . . . . ?
C21 C16 C17 Ga2 -118.9(4) . . . . ?
C16 C17 C18 C19 -0.6(4) . . . . ?
C22 C17 C18 C19 172.6(3) . . . . ?
Ga2 C17 C18 C19 -64.7(2) . . . . ?
C16 C17 C18 C23 -177.0(4) . . . . ?
C22 C17 C18 C23 -3.8(6) . . . . ?
Ga2 C17 C18 C23 118.9(4) . . . . ?
C16 C17 C18 Ga2 64.1(2) . . . . ?
C22 C17 C18 Ga2 -122.6(4) . . . . ?
C16 C15 C19 C18 0.4(4) . . . . ?
C20 C15 C19 C18 -174.0(3) . . . . ?
Ga2 C15 C19 C18 59.4(2) . . . . ?
C16 C15 C19 C24 177.4(3) . . . . ?
C20 C15 C19 C24 3.0(6) . . . . ?
Ga2 C15 C19 C24 -123.5(4) . . . . ?
C16 C15 C19 Ga2 -59.0(2) . . . . ?
C20 C15 C19 Ga2 126.5(3) . . . . ?
C17 C18 C19 C15 0.2(4) . . . . ?
C23 C18 C19 C15 176.5(4) . . . . ?
Ga2 C18 C19 C15 -60.3(2) . . . . ?
C17 C18 C19 C24 -176.9(3) . . . . ?
C23 C18 C19 C24 -0.6(6) . . . . ?
Ga2 C18 C19 C24 122.6(3) . . . . ?
C17 C18 C19 Ga2 60.5(2) . . . . ?
C23 C18 C19 Ga2 -123.2(4) . . . . ?
C29 C25 C26 C27 -1.5(4) . . . . ?
C30 C25 C26 C27 175.2(4) . . . . ?
Ga3 C25 C26 C27 -63.7(2) . . . . ?
C29 C25 C26 C31 -179.5(4) . . . . ?
C30 C25 C26 C31 -2.9(6) . . . . ?
Ga3 C25 C26 C31 118.3(4) . . . . ?
C29 C25 C26 Ga3 62.2(3) . . . . ?
C30 C25 C26 Ga3 -121.1(4) . . . . ?
C25 C26 C27 C28 1.7(4) . . . . ?
C31 C26 C27 C28 179.8(4) . . . . ?
Ga3 C26 C27 C28 -62.1(2) . . . . ?
C25 C26 C27 C32 -173.0(3) . . . . ?
C31 C26 C27 C32 5.1(6) . . . . ?
Ga3 C26 C27 C32 123.1(4) . . . . ?
C25 C26 C27 Ga3 63.9(3) . . . . ?
C31 C26 C27 Ga3 -118.1(4) . . . . ?
C26 C27 C28 C29 -1.3(4) . . . . ?
C32 C27 C28 C29 173.3(4) . . . . ?
Ga3 C27 C28 C29 -63.3(2) . . . . ?
C26 C27 C28 C33 -175.6(4) . . . . ?
C32 C27 C28 C33 -1.0(6) . . . . ?
Ga3 C27 C28 C33 122.4(4) . . . . ?
C26 C27 C28 Ga3 61.9(2) . . . . ?
C32 C27 C28 Ga3 -123.4(4) . . . . ?
C26 C25 C29 C28 0.7(4) . . . . ?
C30 C25 C29 C28 -175.9(4) . . . . ?
Ga3 C25 C29 C28 62.6(3) . . . . ?
C26 C25 C29 C34 175.2(4) . . . . ?
C30 C25 C29 C34 -1.4(7) . . . . ?
Ga3 C25 C29 C34 -122.9(4) . . . . ?
C26 C25 C29 Ga3 -61.9(3) . . . . ?
C30 C25 C29 Ga3 121.5(4) . . . . ?
C27 C28 C29 C25 0.4(4) . . . . ?
C33 C28 C29 C25 174.8(4) . . . . ?
Ga3 C28 C29 C25 -62.9(3) . . . . ?
C27 C28 C29 C34 -174.3(4) . . . . ?
C33 C28 C29 C34 0.1(6) . . . . ?
Ga3 C28 C29 C34 122.4(4) . . . . ?
C27 C28 C29 Ga3 63.3(2) . . . . ?
C33 C28 C29 Ga3 -122.3(4) . . . . ?
C39 C35 C36 C37 0.1(8) . . . . ?
C40 C35 C36 C37 171.8(7) . . . . ?
Ga4 C35 C36 C37 -62.7(6) . . . . ?
C39 C35 C36 C41 -172.6(7) . . . . ?
C40 C35 C36 C41 -0.9(11) . . . . ?
Ga4 C35 C36 C41 124.6(8) . . . . ?
C39 C35 C36 Ga4 62.9(4) . . . . ?
C40 C35 C36 Ga4 -125.4(6) . . . . ?
C35 C36 C37 C38 0.9(9) . . . . ?
C41 C36 C37 C38 173.2(8) . . . . ?
Ga4 C36 C37 C38 -60.7(6) . . . . ?
C35 C36 C37 C42 -179.0(7) . . . . ?
C41 C36 C37 C42 -6.7(15) . . . . ?
Ga4 C36 C37 C42 119.4(9) . . . . ?
C35 C36 C37 Ga4 61.6(5) . . . . ?
C41 C36 C37 Ga4 -126.1(9) . . . . ?
C36 C37 C38 C39 -1.6(9) . . . . ?
C42 C37 C38 C39 178.3(7) . . . . ?
Ga4 C37 C38 C39 -63.9(4) . . . . ?
C36 C37 C38 C43 -175.8(7) . . . . ?
C42 C37 C38 C43 4.1(12) . . . . ?
Ga4 C37 C38 C43 121.9(7) . . . . ?
C36 C37 C38 Ga4 62.3(6) . . . . ?
C42 C37 C38 Ga4 -117.8(8) . . . . ?
C37 C38 C39 C35 1.6(7) . . . . ?
C43 C38 C39 C35 176.0(6) . . . . ?
Ga4 C38 C39 C35 -64.0(4) . . . . ?
C37 C38 C39 C44 -171.2(6) . . . . ?
C43 C38 C39 C44 3.1(10) . . . . ?
Ga4 C38 C39 C44 123.2(6) . . . . ?
C37 C38 C39 Ga4 65.6(5) . . . . ?
C43 C38 C39 Ga4 -120.1(6) . . . . ?
C36 C35 C39 C38 -1.1(7) . . . . ?
C40 C35 C39 C38 -172.8(6) . . . . ?
Ga4 C35 C39 C38 63.7(4) . . . . ?
C36 C35 C39 C44 171.9(6) . . . . ?
C40 C35 C39 C44 0.2(9) . . . . ?
Ga4 C35 C39 C44 -123.3(6) . . . . ?
C36 C35 C39 Ga4 -64.8(5) . . . . ?
C40 C35 C39 Ga4 123.5(6) . . . . ?
C39A C35A C36A C37A -1(3) . . . . ?
C40A C35A C36A C37A 178(2) . . . . ?
Ga4 C35A C36A C37A -65.1(19) . . . . ?
C39A C35A C36A C41A 180(2) . . . . ?
C40A C35A C36A C41A -2(4) . . . . ?
Ga4 C35A C36A C41A 115(3) . . . . ?
C39A C35A C36A Ga4 64.6(14) . . . . ?
C40A C35A C36A Ga4 -116.8(19) . . . . ?
C35A C36A C37A C38A -2(3) . . . . ?
C41A C36A C37A C38A 178(2) . . . . ?
Ga4 C36A C37A C38A -62.3(17) . . . . ?
C35A C36A C37A C42A -173(2) . . . . ?
C41A C36A C37A C42A 7(4) . . . . ?
Ga4 C36A C37A C42A 127(2) . . . . ?
C35A C36A C37A Ga4 60.0(17) . . . . ?
C41A C36A C37A Ga4 -120(3) . . . . ?
C36A C37A C38A C39A 4(3) . . . . ?
C42A C37A C38A C39A 176(2) . . . . ?
Ga4 C37A C38A C39A -55.5(13) . . . . ?
C36A C37A C38A C43A -171(2) . . . . ?
C42A C37A C38A C43A 1(4) . . . . ?
Ga4 C37A C38A C43A 129.6(19) . . . . ?
C36A C37A C38A Ga4 59.8(19) . . . . ?
C42A C37A C38A Ga4 -129(2) . . . . ?
C37A C38A C39A C35A -5(2) . . . . ?
C43A C38A C39A C35A 170.7(16) . . . . ?
Ga4 C38A C39A C35A -63.9(13) . . . . ?
C37A C38A C39A C44A -170(2) . . . . ?
C43A C38A C39A C44A 6(3) . . . . ?
Ga4 C38A C39A C44A 131(2) . . . . ?
C37A C38A C39A Ga4 59.3(16) . . . . ?
C43A C38A C39A Ga4 -125.4(16) . . . . ?
C36A C35A C39A C38A 3(2) . . . . ?
C40A C35A C39A C38A -175.4(19) . . . . ?
Ga4 C35A C39A C38A 69.5(13) . . . . ?
C36A C35A C39A C44A 170.1(18) . . . . ?
C40A C35A C39A C44A -8(3) . . . . ?
Ga4 C35A C39A C44A -123.4(16) . . . . ?
C36A C35A C39A Ga4 -66.4(16) . . . . ?
C40A C35A C39A Ga4 115(2) . . . . ?
C49 C45 C46 C47 0.0(4) . . . . ?
C50 C45 C46 C47 175.2(4) . . . . ?
Ga5 C45 C46 C47 -63.3(2) . . . . ?
C49 C45 C46 C51 -173.7(4) . . . . ?
C50 C45 C46 C51 1.5(6) . . . . ?
Ga5 C45 C46 C51 123.0(4) . . . . ?
C49 C45 C46 Ga5 63.3(3) . . . . ?
C50 C45 C46 Ga5 -121.5(4) . . . . ?
C45 C46 C47 C48 0.3(4) . . . . ?
C51 C46 C47 C48 174.0(4) . . . . ?
Ga5 C46 C47 C48 -63.4(2) . . . . ?
C45 C46 C47 C52 -172.3(4) . . . . ?
C51 C46 C47 C52 1.4(6) . . . . ?
Ga5 C46 C47 C52 124.0(4) . . . . ?
C45 C46 C47 Ga5 63.6(2) . . . . ?
C51 C46 C47 Ga5 -122.6(4) . . . . ?
C46 C47 C48 C49 -0.4(4) . . . . ?
C52 C47 C48 C49 172.1(4) . . . . ?
Ga5 C47 C48 C49 -64.0(2) . . . . ?
C46 C47 C48 C53 -176.7(4) . . . . ?
C52 C47 C48 C53 -4.2(6) . . . . ?
Ga5 C47 C48 C53 119.7(4) . . . . ?
C46 C47 C48 Ga5 63.6(2) . . . . ?
C52 C47 C48 Ga5 -123.9(4) . . . . ?
C46 C45 C49 C48 -0.3(4) . . . . ?
C50 C45 C49 C48 -175.5(4) . . . . ?
Ga5 C45 C49 C48 62.7(2) . . . . ?
C46 C45 C49 C54 177.1(4) . . . . ?
C50 C45 C49 C54 1.9(6) . . . . ?
Ga5 C45 C49 C54 -119.9(4) . . . . ?
C46 C45 C49 Ga5 -63.0(3) . . . . ?
C50 C45 C49 Ga5 121.8(4) . . . . ?
C47 C48 C49 C45 0.4(4) . . . . ?
C53 C48 C49 C45 176.7(4) . . . . ?
Ga5 C48 C49 C45 -63.1(2) . . . . ?
C47 C48 C49 C54 -177.0(3) . . . . ?
C53 C48 C49 C54 -0.7(6) . . . . ?
Ga5 C48 C49 C54 119.5(4) . . . . ?
C47 C48 C49 Ga5 63.6(2) . . . . ?
C53 C48 C49 Ga5 -120.2(4) . . . . ?
C106 C101 C102 C103 -5.6(19) . . . . ?
B1 C101 C102 C103 -177.1(11) . . . . ?
C101 C102 C103 C104 3(2) . . . . ?
C101 C102 C103 C107 -174.8(14) . . . . ?
C102 C103 C104 C105 0.6(17) . . . . ?
C107 C103 C104 C105 178.4(10) . . . . ?
C103 C104 C105 C106 -1.0(13) . . . . ?
C103 C104 C105 C108 -179.6(9) . . . . ?
C104 C105 C106 C101 -2.1(14) . . . . ?
C108 C105 C106 C101 176.6(9) . . . . ?
C102 C101 C106 C105 5.1(14) . . . . ?
B1 C101 C106 C105 176.2(6) . . . . ?
C104 C103 C107 F3 -104.2(11) . . . . ?
C102 C103 C107 F3 73.6(14) . . . . ?
C104 C103 C107 F1 139.6(10) . . . . ?
C102 C103 C107 F1 -42.6(15) . . . . ?
C104 C103 C107 F2 16.6(14) . . . . ?
C102 C103 C107 F2 -165.6(12) . . . . ?
C104 C105 C108 F5 63.6(9) . . . . ?
C106 C105 C108 F5 -115.1(9) . . . . ?
C104 C105 C108 F4 -173.4(8) . . . . ?
C106 C105 C108 F4 7.9(11) . . . . ?
C104 C105 C108 F6 -54.1(9) . . . . ?
C106 C105 C108 F6 127.2(8) . . . . ?
C206 C201 C202 C203 9(6) . . . . ?
B1 C201 C202 C203 -175(3) . . . . ?
C201 C202 C203 C204 -7(6) . . . . ?
C201 C202 C203 C207 171(4) . . . . ?
C202 C203 C204 C205 2(5) . . . . ?
C207 C203 C204 C205 -176(3) . . . . ?
C203 C204 C205 C206 1(4) . . . . ?
C203 C204 C205 C208 -179(3) . . . . ?
C204 C205 C206 C201 2(4) . . . . ?
C208 C205 C206 C201 -179(3) . . . . ?
C202 C201 C206 C205 -6(4) . . . . ?
B1 C201 C206 C205 178(2) . . . . ?
C204 C203 C207 F1A -50(4) . . . . ?
C202 C203 C207 F1A 132(3) . . . . ?
C204 C203 C207 F3A 74(4) . . . . ?
C202 C203 C207 F3A -104(3) . . . . ?
C204 C203 C207 F2A -166(3) . . . . ?
C202 C203 C207 F2A 16(4) . . . . ?
C204 C205 C208 F6A 110(2) . . . . ?
C206 C205 C208 F6A -70(3) . . . . ?
C204 C205 C208 F4A -13(3) . . . . ?
C206 C205 C208 F4A 167(2) . . . . ?
C204 C205 C208 F5A -133(2) . . . . ?
C206 C205 C208 F5A 48(3) . . . . ?
C114 C109 C110 C111 -2.3(5) . . . . ?
B1 C109 C110 C111 -178.0(3) . . . . ?
C109 C110 C111 C112 1.0(5) . . . . ?
C109 C110 C111 C115 -177.7(3) . . . . ?
C110 C111 C112 C113 1.0(5) . . . . ?
C115 C111 C112 C113 179.7(3) . . . . ?
C111 C112 C113 C114 -1.5(5) . . . . ?
C111 C112 C113 C116 178.3(3) . . . . ?
C110 C109 C114 C113 1.7(4) . . . . ?
B1 C109 C114 C113 177.3(3) . . . . ?
C112 C113 C114 C109 0.1(5) . . . . ?
C116 C113 C114 C109 -179.7(3) . . . . ?
C110 C111 C115 F8A 6.5(10) . . . . ?
C112 C111 C115 F8A -172.2(10) . . . . ?
C110 C111 C115 F8 -133.2(12) . . . . ?
C112 C111 C115 F8 48.0(12) . . . . ?
C110 C111 C115 F9 98.9(12) . . . . ?
C112 C111 C115 F9 -79.9(12) . . . . ?
C110 C111 C115 F7A 132.0(8) . . . . ?
C112 C111 C115 F7A -46.8(9) . . . . ?
C110 C111 C115 F9A -117.5(8) . . . . ?
C112 C111 C115 F9A 63.8(9) . . . . ?
C110 C111 C115 F7 -12.9(9) . . . . ?
C112 C111 C115 F7 168.3(8) . . . . ?
C112 C113 C116 F10A 0.7(18) . . . . ?
C114 C113 C116 F10A -179.4(17) . . . . ?
C112 C113 C116 F12 -85.4(8) . . . . ?
C114 C113 C116 F12 94.5(8) . . . . ?
C112 C113 C116 F10 150.6(7) . . . . ?
C114 C113 C116 F10 -29.5(7) . . . . ?
C112 C113 C116 F12A 131.6(12) . . . . ?
C114 C113 C116 F12A -48.6(12) . . . . ?
C112 C113 C116 F11 33.3(6) . . . . ?
C114 C113 C116 F11 -146.8(6) . . . . ?
C112 C113 C116 F11A -116.8(13) . . . . ?
C114 C113 C116 F11A 63.1(13) . . . . ?
C122 C117 C118 C119 0.0(3) . . . . ?
B1 C117 C118 C119 180.0(3) . . . . ?
C117 C118 C119 C120 0.1(3) . . . . ?
C117 C118 C119 C123 179.7(3) . . . . ?
C118 C119 C120 C121 -0.3(6) . . . . ?
C123 C119 C120 C121 -179.8(4) . . . . ?
C119 C120 C121 C122 0.3(8) . . . . ?
C119 C120 C121 C124 -179.8(4) . . . . ?
C120 C121 C122 C117 -0.2(8) . . . . ?
C124 C121 C122 C117 179.9(4) . . . . ?
C118 C117 C122 C121 0.0(6) . . . . ?
B1 C117 C122 C121 -180.0(5) . . . . ?
C120 C119 C123 F15 -90.3(9) . . . . ?
C118 C119 C123 F15 90.1(9) . . . . ?
C120 C119 C123 F13 149.7(8) . . . . ?
C118 C119 C123 F13 -29.8(8) . . . . ?
C120 C119 C123 F14 30.1(9) . . . . ?
C118 C119 C123 F14 -149.4(9) . . . . ?
C120 C121 C124 F17 -117.9(11) . . . . ?
C122 C121 C124 F17 62.0(11) . . . . ?
C120 C121 C124 F16 1.8(11) . . . . ?
C122 C121 C124 F16 -178.3(10) . . . . ?
C120 C121 C124 F18 123.6(10) . . . . ?
C122 C121 C124 F18 -56.5(10) . . . . ?
C222 C217 C218 C219 0.0(3) . . . . ?
B1 C217 C218 C219 176.5(4) . . . . ?
C217 C218 C219 C220 0.1(3) . . . . ?
C217 C218 C219 C223 179.7(3) . . . . ?
C218 C219 C220 C221 -0.2(6) . . . . ?
C223 C219 C220 C221 -179.8(5) . . . . ?
C219 C220 C221 C222 0.2(8) . . . . ?
C219 C220 C221 C224 -179.9(5) . . . . ?
C220 C221 C222 C217 -0.2(9) . . . . ?
C224 C221 C222 C217 179.9(5) . . . . ?
C218 C217 C222 C221 0.1(6) . . . . ?
B1 C217 C222 C221 -176.5(5) . . . . ?
C220 C219 C223 F14A -62.6(11) . . . . ?
C218 C219 C223 F14A 117.7(10) . . . . ?
C220 C219 C223 F15A 178.1(10) . . . . ?
C218 C219 C223 F15A -1.5(10) . . . . ?
C220 C219 C223 F13A 56.2(13) . . . . ?
C218 C219 C223 F13A -123.5(13) . . . . ?
C220 C221 C224 F18A -81.8(12) . . . . ?
C222 C221 C224 F18A 98.1(12) . . . . ?
C220 C221 C224 F16A 157.7(12) . . . . ?
C222 C221 C224 F16A -22.4(13) . . . . ?
C220 C221 C224 F17A 36.4(12) . . . . ?
C222 C221 C224 F17A -143.7(11) . . . . ?
C130 C125 C126 C127 0.3(3) . . . . ?
B1 C125 C126 C127 170.1(3) . . . . ?
C125 C126 C127 C128 -0.7(3) . . . . ?
C125 C126 C127 C131 179.5(3) . . . . ?
C126 C127 C128 C129 1.4(6) . . . . ?
C131 C127 C128 C129 -178.9(4) . . . . ?
C127 C128 C129 C130 -1.7(8) . . . . ?
C127 C128 C129 C132 178.7(4) . . . . ?
C128 C129 C130 C125 1.4(8) . . . . ?
C132 C129 C130 C125 -179.1(5) . . . . ?
C126 C125 C130 C129 -0.6(6) . . . . ?
B1 C125 C130 C129 -170.6(5) . . . . ?
C128 C127 C131 F21 -44.9(8) . . . . ?
C126 C127 C131 F21 134.9(8) . . . . ?
C128 C127 C131 F19 -168.7(8) . . . . ?
C126 C127 C131 F19 11.0(8) . . . . ?
C128 C127 C131 F20 73.2(8) . . . . ?
C126 C127 C131 F20 -107.1(8) . . . . ?
C128 C129 C132 F24 152.0(9) . . . . ?
C130 C129 C132 F24 -27.5(10) . . . . ?
C128 C129 C132 F23 -87.2(11) . . . . ?
C130 C129 C132 F23 93.2(11) . . . . ?
C128 C129 C132 F22 29.5(11) . . . . ?
C130 C129 C132 F22 -150.0(10) . . . . ?
C230 C225 C226 C227 0.3(3) . . . . ?
B1 C225 C226 C227 176.6(3) . . . . ?
C225 C226 C227 C228 1.1(3) . . . . ?
C225 C226 C227 C231 -179.6(3) . . . . ?
C226 C227 C228 C229 -2.3(6) . . . . ?
C231 C227 C228 C229 178.5(4) . . . . ?
C227 C228 C229 C230 2.0(8) . . . . ?
C227 C228 C229 C232 -178.6(5) . . . . ?
C228 C229 C230 C225 -0.7(9) . . . . ?
C232 C229 C230 C225 180.0(5) . . . . ?
C226 C225 C230 C229 -0.5(6) . . . . ?
B1 C225 C230 C229 -176.7(5) . . . . ?
C228 C227 C231 F21A 106.5(10) . . . . ?
C226 C227 C231 F21A -72.8(10) . . . . ?
C228 C227 C231 F19A -21.6(9) . . . . ?
C226 C227 C231 F19A 159.2(9) . . . . ?
C228 C227 C231 F20A -138.0(9) . . . . ?
C226 C227 C231 F20A 42.7(9) . . . . ?
C228 C229 C232 F22A -157.4(11) . . . . ?
C230 C229 C232 F22A 21.9(12) . . . . ?
C228 C229 C232 F24A -38.2(11) . . . . ?
C230 C229 C232 F24A 141.2(10) . . . . ?
C228 C229 C232 F23A 81.2(11) . . . . ?
C230 C229 C232 F23A -99.5(11) . . . . ?
C138 C133 C134 C135 1.4(4) . . . . ?
B2 C133 C134 C135 175.3(3) . . . . ?
C133 C134 C135 C136 0.5(5) . . . . ?
C133 C134 C135 C139 -178.0(3) . . . . ?
C134 C135 C136 C137 -1.6(5) . . . . ?
C139 C135 C136 C137 176.9(3) . . . . ?
C135 C136 C137 C138 0.9(5) . . . . ?
C135 C136 C137 C140 -178.0(3) . . . . ?
C134 C133 C138 C137 -2.1(4) . . . . ?
B2 C133 C138 C137 -175.7(3) . . . . ?
C136 C137 C138 C133 1.0(5) . . . . ?
C140 C137 C138 C133 179.9(3) . . . . ?
C134 C135 C139 F25 106.8(4) . . . . ?
C136 C135 C139 F25 -71.7(4) . . . . ?
C134 C135 C139 F26 -12.7(5) . . . . ?
C136 C135 C139 F26 168.8(3) . . . . ?
C134 C135 C139 F27 -133.0(3) . . . . ?
C136 C135 C139 F27 48.5(4) . . . . ?
C136 C137 C140 F28 -142.0(3) . . . . ?
C138 C137 C140 F28 39.1(5) . . . . ?
C136 C137 C140 F30 -20.1(5) . . . . ?
C138 C137 C140 F30 161.0(3) . . . . ?
C136 C137 C140 F29 99.3(4) . . . . ?
C138 C137 C140 F29 -79.6(4) . . . . ?
C146 C141 C142 C143 -0.2(3) . . . . ?
B2 C141 C142 C143 171.7(3) . . . . ?
C141 C142 C143 C144 0.1(3) . . . . ?
C141 C142 C143 C147 -180.0(3) . . . . ?
C142 C143 C144 C145 0.1(6) . . . . ?
C147 C143 C144 C145 -179.8(5) . . . . ?
C143 C144 C145 C146 -0.2(8) . . . . ?
C143 C144 C145 C148 -179.2(5) . . . . ?
C142 C141 C146 C145 0.2(6) . . . . ?
B2 C141 C146 C145 -170.9(5) . . . . ?
C144 C145 C146 C141 0.0(9) . . . . ?
C148 C145 C146 C141 179.2(5) . . . . ?
C144 C143 C147 F33 -128.9(11) . . . . ?
C142 C143 C147 F33 51.1(11) . . . . ?
C144 C143 C147 F32 -1.5(11) . . . . ?
C142 C143 C147 F32 178.6(11) . . . . ?
C144 C143 C147 F31 116.5(10) . . . . ?
C142 C143 C147 F31 -63.4(10) . . . . ?
C144 C145 C148 F35 13.1(12) . . . . ?
C146 C145 C148 F35 -166.0(11) . . . . ?
C144 C145 C148 F36 -111.2(12) . . . . ?
C146 C145 C148 F36 69.7(12) . . . . ?
C144 C145 C148 F34 134.1(11) . . . . ?
C146 C145 C148 F34 -45.0(12) . . . . ?
C246 C241 C242 C243 -0.3(2) . . . . ?
B2 C241 C242 C243 175.0(3) . . . . ?
C241 C242 C243 C244 0.9(2) . . . . ?
C241 C242 C243 C247 -179.7(2) . . . . ?
C242 C243 C244 C245 -1.4(5) . . . . ?
C247 C243 C244 C245 179.2(4) . . . . ?
C243 C244 C245 C246 1.4(6) . . . . ?
C243 C244 C245 C248 -177.8(4) . . . . ?
C244 C245 C246 C241 -0.8(7) . . . . ?
C248 C245 C246 C241 178.3(4) . . . . ?
C242 C241 C246 C245 0.3(5) . . . . ?
B2 C241 C246 C245 -175.1(4) . . . . ?
C244 C243 C247 F33A 66.7(8) . . . . ?
C242 C243 C247 F33A -112.7(7) . . . . ?
C244 C243 C247 F31A -53.0(7) . . . . ?
C242 C243 C247 F31A 127.6(7) . . . . ?
C244 C243 C247 F32A -170.3(7) . . . . ?
C242 C243 C247 F32A 10.3(7) . . . . ?
C244 C245 C248 F34A -24.4(8) . . . . ?
C246 C245 C248 F34A 156.4(7) . . . . ?
C244 C245 C248 F36A 97.7(8) . . . . ?
C246 C245 C248 F36A -81.4(8) . . . . ?
C244 C245 C248 F35A -142.8(7) . . . . ?
C246 C245 C248 F35A 38.1(8) . . . . ?
C154 C149 C150 C151 -0.3(5) . . . . ?
B2 C149 C150 C151 -169.9(3) . . . . ?
C149 C150 C151 C152 0.0(5) . . . . ?
C149 C150 C151 C155 178.8(3) . . . . ?
C150 C151 C152 C153 0.0(5) . . . . ?
C155 C151 C152 C153 -178.8(3) . . . . ?
C151 C152 C153 C154 0.3(5) . . . . ?
C151 C152 C153 C156 177.0(3) . . . . ?
C150 C149 C154 C153 0.5(5) . . . . ?
B2 C149 C154 C153 169.9(3) . . . . ?
C152 C153 C154 C149 -0.6(5) . . . . ?
C156 C153 C154 C149 -177.3(3) . . . . ?
C150 C151 C155 F39A -58.3(9) . . . . ?
C152 C151 C155 F39A 120.4(8) . . . . ?
C150 C151 C155 F39 114.3(5) . . . . ?
C152 C151 C155 F39 -66.9(6) . . . . ?
C150 C151 C155 F37A 169.8(8) . . . . ?
C152 C151 C155 F37A -11.4(8) . . . . ?
C150 C151 C155 F37 -12.8(6) . . . . ?
C152 C151 C155 F37 165.9(4) . . . . ?
C150 C151 C155 F38 -126.6(5) . . . . ?
C152 C151 C155 F38 52.2(5) . . . . ?
C150 C151 C155 F38A 56.2(7) . . . . ?
C152 C151 C155 F38A -125.0(7) . . . . ?
C152 C153 C156 F40A -12.1(11) . . . . ?
C154 C153 C156 F40A 164.7(11) . . . . ?
C152 C153 C156 F40 158.3(5) . . . . ?
C154 C153 C156 F40 -25.0(6) . . . . ?
C152 C153 C156 F42 -77.4(6) . . . . ?
C154 C153 C156 F42 99.4(6) . . . . ?
C152 C153 C156 F42A 113.4(10) . . . . ?
C154 C153 C156 F42A -69.9(10) . . . . ?
C152 C153 C156 F41A -131.0(9) . . . . ?
C154 C153 C156 F41A 45.7(9) . . . . ?
C152 C153 C156 F41 40.3(6) . . . . ?
C154 C153 C156 F41 -142.9(5) . . . . ?
C162 C157 C158 C159 0.3(3) . . . . ?
B2 C157 C158 C159 -169.3(3) . . . . ?
C157 C158 C159 C160 -0.1(3) . . . . ?
C157 C158 C159 C163 -180.0(3) . . . . ?
C158 C159 C160 C161 0.5(6) . . . . ?
C163 C159 C160 C161 -179.6(4) . . . . ?
C159 C160 C161 C162 -1.1(8) . . . . ?
C159 C160 C161 C164 -179.8(4) . . . . ?
C160 C161 C162 C157 1.4(8) . . . . ?
C164 C161 C162 C157 -179.9(4) . . . . ?
C158 C157 C162 C161 -0.9(6) . . . . ?
B2 C157 C162 C161 168.5(5) . . . . ?
C158 C159 C163 F45 -53.7(10) . . . . ?
C160 C159 C163 F45 126.5(10) . . . . ?
C158 C159 C163 F44 63.3(9) . . . . ?
C160 C159 C163 F44 -116.5(9) . . . . ?
C158 C159 C163 F43 175.1(10) . . . . ?
C160 C159 C163 F43 -4.7(11) . . . . ?
C160 C161 C164 F48 -21.3(14) . . . . ?
C162 C161 C164 F48 160.0(13) . . . . ?
C160 C161 C164 F46 -152.8(11) . . . . ?
C162 C161 C164 F46 28.5(11) . . . . ?
C160 C161 C164 F47 92.7(10) . . . . ?
C162 C161 C164 F47 -86.0(10) . . . . ?
C262 C257 C258 C259 0.2(3) . . . . ?
B2 C257 C258 C259 -166.6(4) . . . . ?
C257 C258 C259 C260 -0.1(3) . . . . ?
C257 C258 C259 C263 180.0(3) . . . . ?
C258 C259 C260 C261 0.3(6) . . . . ?
C263 C259 C260 C261 -179.8(5) . . . . ?
C259 C260 C261 C262 -0.6(8) . . . . ?
C259 C260 C261 C264 180.0(5) . . . . ?
C260 C261 C262 C257 0.8(9) . . . . ?
C264 C261 C262 C257 -179.8(5) . . . . ?
C258 C257 C262 C261 -0.6(6) . . . . ?
B2 C257 C262 C261 166.7(5) . . . . ?
C260 C259 C263 F45A -93.2(11) . . . . ?
C258 C259 C263 F45A 86.8(10) . . . . ?
C260 C259 C263 F43A 153.1(10) . . . . ?
C258 C259 C263 F43A -26.9(10) . . . . ?
C260 C259 C263 F44A 33.4(12) . . . . ?
C258 C259 C263 F44A -146.7(12) . . . . ?
C260 C261 C264 F46A -17.6(13) . . . . ?
C262 C261 C264 F46A 163.0(12) . . . . ?
C260 C261 C264 F47A -133.9(10) . . . . ?
C262 C261 C264 F47A 46.6(11) . . . . ?
C260 C261 C264 F48A 107.1(12) . . . . ?
C262 C261 C264 F48A -72.3(12) . . . . ?
C110 C109 B1 C101 83.2(3) . . . . ?
C114 C109 B1 C101 -92.2(3) . . . . ?
C110 C109 B1 C201 83.2(3) . . . . ?
C114 C109 B1 C201 -92.2(3) . . . . ?
C110 C109 B1 C225 -154.2(3) . . . . ?
C114 C109 B1 C225 30.5(4) . . . . ?
C110 C109 B1 C125 -154.2(3) . . . . ?
C114 C109 B1 C125 30.5(4) . . . . ?
C110 C109 B1 C117 -38.7(4) . . . . ?
C114 C109 B1 C117 145.9(3) . . . . ?
C110 C109 B1 C217 -38.7(4) . . . . ?
C114 C109 B1 C217 145.9(3) . . . . ?
C106 C101 B1 C109 -88.4(7) . . . . ?
C102 C101 B1 C109 82.3(10) . . . . ?
C106 C101 B1 C125 148.2(7) . . . . ?
C102 C101 B1 C125 -41.2(10) . . . . ?
C106 C101 B1 C117 31.0(7) . . . . ?
C102 C101 B1 C117 -158.3(9) . . . . ?
C202 C201 B1 C109 87(3) . . . . ?
C206 C201 B1 C109 -97.1(18) . . . . ?
C202 C201 B1 C225 -36(3) . . . . ?
C206 C201 B1 C225 139.5(18) . . . . ?
C202 C201 B1 C217 -153(3) . . . . ?
C206 C201 B1 C217 22.3(19) . . . . ?
C226 C225 B1 C109 40.2(4) . . . . ?
C230 C225 B1 C109 -143.8(4) . . . . ?
C226 C225 B1 C201 158.3(3) . . . . ?
C230 C225 B1 C201 -25.7(5) . . . . ?
C226 C225 B1 C217 -78.8(3) . . . . ?
C230 C225 B1 C217 97.2(4) . . . . ?
C130 C125 B1 C109 -149.7(4) . . . . ?
C126 C125 B1 C109 40.9(4) . . . . ?
C130 C125 B1 C101 -31.6(5) . . . . ?
C126 C125 B1 C101 159.0(3) . . . . ?
C130 C125 B1 C117 91.3(4) . . . . ?
C126 C125 B1 C117 -78.1(4) . . . . ?
C122 C117 B1 C109 -38.0(5) . . . . ?
C118 C117 B1 C109 142.1(3) . . . . ?
C122 C117 B1 C101 -154.2(4) . . . . ?
C118 C117 B1 C101 25.9(4) . . . . ?
C122 C117 B1 C125 83.7(4) . . . . ?
C118 C117 B1 C125 -96.3(3) . . . . ?
C218 C217 B1 C109 151.2(3) . . . . ?
C222 C217 B1 C109 -32.5(5) . . . . ?
C218 C217 B1 C201 35.0(4) . . . . ?
C222 C217 B1 C201 -148.7(4) . . . . ?
C218 C217 B1 C225 -87.2(4) . . . . ?
C222 C217 B1 C225 89.1(5) . . . . ?
C258 C257 B2 C241 -38.9(5) . . . . ?
C262 C257 B2 C241 155.0(5) . . . . ?
C258 C257 B2 C133 -157.6(4) . . . . ?
C262 C257 B2 C133 36.3(5) . . . . ?
C258 C257 B2 C149 80.8(4) . . . . ?
C262 C257 B2 C149 -85.3(5) . . . . ?
C162 C157 B2 C141 149.0(5) . . . . ?
C158 C157 B2 C141 -42.1(4) . . . . ?
C162 C157 B2 C133 30.3(5) . . . . ?
C158 C157 B2 C133 -160.8(3) . . . . ?
C162 C157 B2 C149 -91.3(5) . . . . ?
C158 C157 B2 C149 77.6(4) . . . . ?
C146 C141 B2 C157 -33.1(5) . . . . ?
C142 C141 B2 C157 155.9(3) . . . . ?
C146 C141 B2 C133 90.0(5) . . . . ?
C142 C141 B2 C133 -81.0(4) . . . . ?
C146 C141 B2 C149 -146.6(5) . . . . ?
C142 C141 B2 C149 42.4(4) . . . . ?
C242 C241 B2 C257 155.0(3) . . . . ?
C246 C241 B2 C257 -29.9(4) . . . . ?
C242 C241 B2 C133 -81.9(3) . . . . ?
C246 C241 B2 C133 93.2(4) . . . . ?
C242 C241 B2 C149 41.5(4) . . . . ?
C246 C241 B2 C149 -143.4(3) . . . . ?
C138 C133 B2 C257 -141.7(3) . . . . ?
C134 C133 B2 C257 44.9(4) . . . . ?
C138 C133 B2 C157 -141.7(3) . . . . ?
C134 C133 B2 C157 44.9(4) . . . . ?
C138 C133 B2 C141 93.6(3) . . . . ?
C134 C133 B2 C141 -79.8(3) . . . . ?
C138 C133 B2 C241 93.6(3) . . . . ?
C134 C133 B2 C241 -79.8(3) . . . . ?
C138 C133 B2 C149 -28.0(4) . . . . ?
C134 C133 B2 C149 158.5(3) . . . . ?
C154 C149 B2 C257 -90.0(3) . . . . ?
C150 C149 B2 C257 78.9(3) . . . . ?
C154 C149 B2 C157 -90.0(3) . . . . ?
C150 C149 B2 C157 78.9(3) . . . . ?
C154 C149 B2 C141 32.1(4) . . . . ?
C150 C149 B2 C141 -159.0(3) . . . . ?
C154 C149 B2 C241 32.1(4) . . . . ?
C150 C149 B2 C241 -159.0(3) . . . . ?
C154 C149 B2 C133 149.7(3) . . . . ?
C150 C149 B2 C133 -41.4(4) . . . . ?
F1_1 C1_1 C2_1 F2_1 0.0 . . . . ?
C6_1 C1_1 C2_1 F2_1 180.0 . . . . ?
F1_1 C1_1 C2_1 C3_1 180.0 . . . . ?
C6_1 C1_1 C2_1 C3_1 0.0 . . . . ?
F2_1 C2_1 C3_1 C4_1 180.0 . . . . ?
C1_1 C2_1 C3_1 C4_1 0.0 . . . . ?
C2_1 C3_1 C4_1 C5_1 0.0 . . . . ?
C3_1 C4_1 C5_1 C6_1 0.0 . . . . ?
F1_1 C1_1 C6_1 C5_1 180.0 . . . . ?
C2_1 C1_1 C6_1 C5_1 0.0 . . . . ?
C4_1 C5_1 C6_1 C1_1 0.0 . . . . ?
F1_2 C1_2 C2_2 F2_2 0.0 . . . . ?
C6_2 C1_2 C2_2 F2_2 180.0 . . . . ?
F1_2 C1_2 C2_2 C3_2 180.0 . . . . ?
C6_2 C1_2 C2_2 C3_2 0.0 . . . . ?
F2_2 C2_2 C3_2 C4_2 180.0 . . . . ?
C1_2 C2_2 C3_2 C4_2 0.0 . . . . ?
C2_2 C3_2 C4_2 C5_2 0.0 . . . . ?
C3_2 C4_2 C5_2 C6_2 0.0 . . . . ?
F1_2 C1_2 C6_2 C5_2 180.0 . . . . ?
C2_2 C1_2 C6_2 C5_2 0.0 . . . . ?
C4_2 C5_2 C6_2 C1_2 0.0 . . . . ?

loop_
_platon_squeeze_void_nr
_platon_squeeze_void_average_x
_platon_squeeze_void_average_y
_platon_squeeze_void_average_z
_platon_squeeze_void_volume
_platon_squeeze_void_count_electrons
_platon_squeeze_void_content
1 0.000 0.500 0.000 754 216 ' '
2 0.444 0.486 0.346 9 0 ' '
3 0.555 0.514 0.654 9 0 ' '
